data_7107097
loop_
_publ_author_name
'Atsushi Ikeda'
'Ryota Aono'
'Naotake Maekubo'
'Shohei Katao'
'Jun-ichi Kikuchi'
'Motofusa Akiyama'

_publ_section_title
;
 Pseudorotaxane structure of a fullerene derivative-cyclodextrin 1:2
 complex
;
_journal_name_full Chem.Commun.
_journal_page_first 12795
_journal_paper_doi 10.1039/c1cc15229g
_journal_volume 47
_journal_year 2011
_chemical_absolute_configuration rm
_chemical_formula_moiety 'C96 H102 Na O82 +, C66 N O3, Cl -'
_chemical_formula_sum 'C162 H102 Cl N Na O85'
_chemical_formula_weight 3480.99
_space_group_IT_number 5
_symmetry_cell_setting monoclinic
_symmetry_Int_Tables_number 5
_symmetry_space_group_name_Hall 'C 2y'
_symmetry_space_group_name_H-M 'C 1 2 1'
_atom_sites_solution_hydrogens geom
_atom_sites_solution_primary direct
_atom_sites_solution_secondary difmap
_cell_angle_alpha 90.0000
_cell_angle_beta 131.9176(7)
_cell_angle_gamma 90.0000
_cell_formula_units_Z 2
_cell_length_a 28.6640(8)
_cell_length_b 19.9202(6)
_cell_length_c 20.9345(6)
_cell_measurement_reflns_used 30685
_cell_measurement_temperature 123
_cell_measurement_theta_max 25.36
_cell_measurement_theta_min 3.00
_cell_volume 8894.6(5)
_computing_cell_refinement 'RAPID AUTO'
_computing_data_collection 'RAPID AUTO (Rigaku, ????)'
_computing_data_reduction 'RAPID AUTO'
_computing_molecular_graphics 'CrystalStructure 4.0'
_computing_publication_material 'CrystalStructure 4.0 (Rigaku, 2010)'
_computing_structure_refinement 'SHELXL97 (Sheldrick, 2008)'
_computing_structure_solution 'Il Milione (Burla, et al., 2007)'
_diffrn_ambient_temperature 123
_diffrn_detector_area_resol_mean 10.000
_diffrn_measured_fraction_theta_full 0.998
_diffrn_measured_fraction_theta_max 0.998
_diffrn_measurement_device_type 'Rigaku R-AXIS RAPID'
_diffrn_measurement_method \w
_diffrn_radiation_type 'Mo K\a'
_diffrn_radiation_wavelength 0.71075
_diffrn_reflns_av_R_equivalents 0.0405
_diffrn_reflns_limit_h_max 34
_diffrn_reflns_limit_h_min -34
_diffrn_reflns_limit_k_max 24
_diffrn_reflns_limit_k_min -24
_diffrn_reflns_limit_l_max 25
_diffrn_reflns_limit_l_min -25
_diffrn_reflns_number 63008
_diffrn_reflns_theta_full 25.35
_diffrn_reflns_theta_max 25.35
_diffrn_standards_number 0
_exptl_absorpt_coefficient_mu 0.123
_exptl_absorpt_correction_T_max 0.989
_exptl_absorpt_correction_T_min 0.731
_exptl_absorpt_correction_type multi-scan
_exptl_absorpt_process_details 'ABSCOR (Rigaku, 1995)'
_exptl_crystal_colour brown
_exptl_crystal_density_diffrn 1.300
_exptl_crystal_density_method 'not measured'
_exptl_crystal_description block
_exptl_crystal_F_000 3578.00
_exptl_crystal_size_max 0.200
_exptl_crystal_size_mid 0.150
_exptl_crystal_size_min 0.090
_platon_squeeze_details
;
;
_refine_diff_density_max 1.480
_refine_diff_density_min -0.570
_refine_ls_extinction_method none
_refine_ls_goodness_of_fit_ref 1.042
_refine_ls_hydrogen_treatment constr
_refine_ls_number_parameters 1183
_refine_ls_number_reflns 8378
_refine_ls_number_restraints 7
_refine_ls_R_factor_gt 0.0772
_refine_ls_shift/su_max 0.000
_refine_ls_structure_factor_coef Fsqd
_refine_ls_weighting_details 'w = 1/[\s^2^(Fo^2^)+(0.1671P)^2^+15.6130P] where P=(Fo^2^+2Fc^2^)/3'
_refine_ls_weighting_scheme calc
_refine_ls_wR_factor_ref 0.2218
_reflns_number_gt 7987
_reflns_number_total 8378
_reflns_threshold_expression F^2^>2.0\s(F^2^)
_cod_data_source_file c1cc15229g.txt
_cod_data_source_block g-CD_C60_3
_cod_database_code 7107097

loop_
_symmetry_equiv_pos_site_id
_symmetry_equiv_pos_as_xyz
1 +X,+Y,+Z
2 -X,+Y,-Z
3 1/2+X,1/2+Y,+Z
4 1/2-X,1/2+Y,-Z

loop_
_atom_site_label
_atom_site_type_symbol
_atom_site_fract_x
_atom_site_fract_y
_atom_site_fract_z
_atom_site_U_iso_or_equiv
_atom_site_adp_type
_atom_site_occupancy
_atom_site_symmetry_multiplicity
_atom_site_calc_flag
_atom_site_refinement_flags
_atom_site_disorder_assembly
_atom_site_disorder_group
Cl1 Cl 0.9642(6) 0.5899(7) 0.6678(7) 0.147(4) Uiso 0.5000 1 d P . .
Na1 Na 0.5000 0.50888(17) 1.0000 0.0336(7) Uani 1.0 2 d . . .
O1 O 0.46140(17) 0.43719(19) 0.7561(3) 0.0270(8) Uani 1.0 1 d . . .
O2 O 0.33447(18) 0.4612(2) 0.6592(3) 0.0320(9) Uani 1.0 1 d . . .
O3 O 0.33717(19) 0.6081(3) 0.6647(3) 0.0364(9) Uani 1.0 1 d . . .
O4 O 0.45641(18) 0.6653(2) 0.7715(3) 0.0287(8) Uani 1.0 1 d . . .
O5 O 0.48735(17) 0.4995(2) 0.8703(3) 0.0277(8) Uani 1.0 1 d . . .
O6 O 0.5419(2) 0.6033(3) 0.9838(3) 0.0409(10) Uani 1.0 1 d . . .
O7 O 0.4172(3) 0.4305(3) 0.9273(3) 0.0604(16) Uani 1.0 1 d . . .
O8 O 0.35615(19) 0.7521(2) 0.6687(3) 0.0369(10) Uani 1.0 1 d . . .
O9 O 0.41505(19) 0.8542(2) 0.6430(3) 0.0340(9) Uani 1.0 1 d . . .
O10 O 0.54464(19) 0.8412(2) 0.7473(3) 0.0327(9) Uani 1.0 1 d . . .
O11 O 0.5174(2) 0.7504(3) 0.8728(3) 0.0366(10) Uani 1.0 1 d . . .
O12 O 0.6123(8) 0.8478(9) 0.9651(11) 0.054(6) Uiso 0.32(2) 1 d P A 1
O12B O 0.6512(5) 0.7437(7) 0.9898(6) 0.102(6) Uani 0.68(2) 1 d P A 2
O13 O 0.4830(2) 0.9412(3) 0.6194(4) 0.0467(12) Uani 1.0 1 d . . .
O14 O 0.5614(2) 0.9366(3) 0.5793(3) 0.0417(11) Uani 1.0 1 d . . .
O15 O 0.67377(18) 0.8646(2) 0.6932(3) 0.0313(9) Uani 1.0 1 d . . .
O16 O 0.63778(19) 0.9030(3) 0.8290(3) 0.0375(10) Uani 1.0 1 d . . .
O17 O 0.7598(3) 0.9409(4) 0.9022(4) 0.0668(16) Uani 1.0 1 d . . .
O18 O 0.6433(2) 0.9164(3) 0.5470(3) 0.0401(10) Uani 1.0 1 d . . .
O19 O 0.70293(18) 0.8202(2) 0.5202(3) 0.0302(8) Uani 1.0 1 d . . .
O20 O 0.77579(18) 0.7238(2) 0.6516(3) 0.0304(8) Uani 1.0 1 d . . .
O21 O 0.78104(18) 0.8672(3) 0.7682(3) 0.0341(9) Uani 1.0 1 d . . .
O22 O 0.8970(2) 0.8105(3) 0.8441(3) 0.0413(10) Uani 1.0 1 d . . .
O23 O 0.75670(19) 0.7047(3) 0.5058(3) 0.0339(9) Uani 1.0 1 d . . .
O24 O 0.75624(19) 0.5605(2) 0.5037(3) 0.0319(9) Uani 1.0 1 d . . .
O25 O 0.78821(17) 0.4996(2) 0.6497(3) 0.0297(8) Uani 1.0 1 d . . .
O26 O 0.86963(19) 0.6623(2) 0.7360(3) 0.0350(9) Uani 1.0 1 d . . .
O27 O 0.9380(5) 0.5437(6) 0.8310(7) 0.071(4) Uani 0.568(19) 1 d P B 1
O27B O 0.9033(7) 0.6004(7) 0.8859(7) 0.061(5) Uani 0.432(19) 1 d P B 2
O28 O 0.74689(19) 0.4189(2) 0.5172(3) 0.0309(8) Uani 1.0 1 d . . .
O29 O 0.69112(18) 0.3098(3) 0.5386(3) 0.0326(9) Uani 1.0 1 d D . .
O30 O 0.70657(19) 0.3257(2) 0.6872(3) 0.0337(9) Uani 1.0 1 d . . .
O31 O 0.84487(19) 0.4125(3) 0.7491(3) 0.0377(10) Uani 1.0 1 d . . .
O32 O 0.8760(4) 0.3171(4) 0.8694(5) 0.054(3) Uani 0.69(2) 1 d P C 1
O32B O 0.8516(14) 0.4324(18) 0.8907(14) 0.119(14) Uani 0.31(2) 1 d P C 2
O33 O 0.6263(3) 0.2304(3) 0.5673(4) 0.0499(12) Uani 1.0 1 d . . .
O34 O 0.5358(3) 0.2232(3) 0.5878(4) 0.0535(13) Uani 1.0 1 d . . .
O35 O 0.56429(19) 0.2966(2) 0.7220(3) 0.0332(9) Uani 1.0 1 d . . .
O36 O 0.7212(2) 0.2677(3) 0.7961(3) 0.0418(11) Uani 1.0 1 d . . .
O37 O 0.7153(4) 0.2539(6) 0.9241(5) 0.069(4) Uani 0.702(19) 1 d P D 1
O37B O 0.7511(8) 0.3337(12) 0.9318(10) 0.058(7) Uani 0.298(19) 1 d P D 2
O38 O 0.4464(3) 0.2345(3) 0.6180(3) 0.0452(11) Uani 1.0 1 d . . .
O39 O 0.38360(18) 0.3392(3) 0.6353(3) 0.0331(9) Uani 1.0 1 d . . .
O40 O 0.5706(2) 0.2954(3) 0.8384(3) 0.0381(10) Uani 1.0 1 d D . .
O41 O 0.5689(3) 0.3522(3) 0.9562(3) 0.0594(15) Uani 1.0 1 d . . .
O42 O 0.7330(8) 0.5001(9) 0.9742(10) 0.083(4) Uiso 0.5000 1 d P . .
O43 O 0.8273(6) 0.5810(8) 1.2202(9) 0.068(3) Uiso 0.5000 1 d P . .
O44 O 0.8457(10) 0.5985(12) 1.1325(14) 0.112(6) Uiso 0.5000 1 d P . .
N1 N 0.7217(8) 0.5628(8) 0.8789(8) 0.071(5) Uani 0.5000 1 d PD . .
C1 C 0.4416(3) 0.4594(3) 0.7983(4) 0.0280(11) Uani 1.0 1 d . . .
C2 C 0.3808(3) 0.4996(3) 0.7350(4) 0.0264(11) Uani 1.0 1 d . . .
C3 C 0.3919(3) 0.5666(3) 0.7133(4) 0.0268(11) Uani 1.0 1 d . . .
C4 C 0.4441(3) 0.6038(3) 0.7944(4) 0.0292(11) Uani 1.0 1 d . . .
C5 C 0.5021(3) 0.5596(3) 0.8485(4) 0.0300(12) Uani 1.0 1 d . . .
C6 C 0.5581(3) 0.5906(3) 0.9338(4) 0.0315(12) Uani 1.0 1 d . . .
C7 C 0.4562(3) 0.7253(3) 0.8071(4) 0.0313(12) Uani 1.0 1 d . . .
C8 C 0.4165(3) 0.7772(3) 0.7357(4) 0.0297(11) Uani 1.0 1 d . . .
C9 C 0.4489(3) 0.8005(3) 0.7043(4) 0.0266(11) Uani 1.0 1 d . . .
C10 C 0.5144(3) 0.8250(3) 0.7785(4) 0.0292(11) Uani 1.0 1 d . . .
C11 C 0.5504(3) 0.7714(4) 0.8471(4) 0.0371(13) Uani 1.0 1 d . . .
C12 C 0.6154(4) 0.7959(5) 0.9296(5) 0.062(3) Uani 1.0 1 d . . .
C13 C 0.5717(3) 0.9061(3) 0.7663(4) 0.0306(12) Uani 1.0 1 d . . .
C14 C 0.5503(3) 0.9389(4) 0.6847(5) 0.0371(13) Uani 1.0 1 d . . .
C15 C 0.5777(3) 0.9025(3) 0.6515(4) 0.0307(12) Uani 1.0 1 d . . .
C16 C 0.6482(3) 0.9011(3) 0.7228(4) 0.0305(12) Uani 1.0 1 d . . .
C17 C 0.6663(3) 0.8676(4) 0.8029(4) 0.0353(13) Uani 1.0 1 d . . .
C18 C 0.7355(3) 0.8720(5) 0.8796(5) 0.0493(17) Uani 1.0 1 d . . .
C19 C 0.7219(3) 0.8957(3) 0.7015(4) 0.0324(12) Uani 1.0 1 d . . .
C20 C 0.7057(3) 0.8917(3) 0.6160(4) 0.0312(12) Uani 1.0 1 d . . .
C21 C 0.7125(3) 0.8203(3) 0.5979(4) 0.0289(11) Uani 1.0 1 d . . .
C22 C 0.7754(3) 0.7933(3) 0.6721(4) 0.0284(11) Uani 1.0 1 d . . .
C23 C 0.7861(3) 0.7974(3) 0.7535(4) 0.0306(12) Uani 1.0 1 d . . .
C24 C 0.8494(3) 0.7739(4) 0.8332(4) 0.0345(12) Uani 1.0 1 d . . .
C25 C 0.8276(3) 0.7032(3) 0.6624(4) 0.0311(12) Uani 1.0 1 d . . .
C26 C 0.8032(3) 0.6647(3) 0.5810(4) 0.0303(12) Uani 1.0 1 d . . .
C27 C 0.7736(3) 0.5990(3) 0.5741(4) 0.0271(11) Uani 1.0 1 d . . .
C28 C 0.8205(3) 0.5587(3) 0.6589(4) 0.0322(12) Uani 1.0 1 d . . .
C29 C 0.8404(3) 0.6015(3) 0.7329(4) 0.0357(13) Uani 1.0 1 d . . .
C30 C 0.8887(4) 0.5676(4) 0.8195(5) 0.058(2) Uani 1.0 1 d . . .
C31 C 0.8211(3) 0.4378(3) 0.6709(4) 0.0309(12) Uani 1.0 1 d . . .
C32 C 0.7747(3) 0.3871(3) 0.5968(4) 0.0319(12) Uani 1.0 1 d . . .
C33 C 0.7256(3) 0.3630(3) 0.5987(4) 0.0313(12) Uani 1.0 1 d . . .
C34 C 0.7562(3) 0.3406(3) 0.6883(4) 0.0338(12) Uani 1.0 1 d . . .
C35 C 0.7988(3) 0.3951(4) 0.7541(4) 0.0369(13) Uani 1.0 1 d . . .
C36 C 0.8358(4) 0.3739(5) 0.8470(5) 0.0548(19) Uani 1.0 1 d . . .
C37 C 0.7070(3) 0.2624(4) 0.7173(4) 0.0378(14) Uani 1.0 1 d . . .
C38 C 0.6421(4) 0.2291(4) 0.6477(4) 0.0403(14) Uani 1.0 1 d . . .
C39 C 0.5916(3) 0.2618(4) 0.6418(4) 0.0367(13) Uani 1.0 1 d . . .
C40 C 0.6139(3) 0.2644(4) 0.7311(4) 0.0359(13) Uani 1.0 1 d . . .
C41 C 0.6752(3) 0.3046(4) 0.7908(4) 0.0388(14) Uani 1.0 1 d . . .
C42 C 0.7019(4) 0.3107(6) 0.8824(5) 0.060(3) Uani 1.0 1 d . . .
C43 C 0.5444(3) 0.2636(3) 0.7602(4) 0.0333(12) Uani 1.0 1 d . . .
C44 C 0.4729(3) 0.2643(3) 0.6975(4) 0.0320(12) Uani 1.0 1 d . . .
C45 C 0.4498(3) 0.3368(3) 0.6845(4) 0.0284(11) Uani 1.0 1 d . . .
C46 C 0.4814(3) 0.3680(3) 0.7707(4) 0.0293(11) Uani 1.0 1 d . . .
C47 C 0.5525(3) 0.3632(4) 0.8290(4) 0.0338(12) Uani 1.0 1 d . . .
C48 C 0.5879(3) 0.3892(4) 0.9185(5) 0.0428(15) Uani 1.0 1 d . . .
C49 C 0.6468(6) 0.5391(8) 0.7231(8) 0.094(4) Uani 1.0 1 d D . .
C50 C 0.6515(7) 0.6166(7) 0.7316(10) 0.118(6) Uani 1.0 1 d D . .
C51 C 0.5941(5) 0.6524(6) 0.7090(6) 0.077(3) Uani 1.0 1 d . . .
C52 C 0.5494(5) 0.6191(6) 0.7022(6) 0.066(3) Uani 1.0 1 d . . .
C53 C 0.5493(5) 0.5439(6) 0.7028(5) 0.062(3) Uani 1.0 1 d . . .
C54 C 0.5930(4) 0.5103(5) 0.7074(5) 0.059(2) Uani 1.0 1 d . . .
C55 C 0.6495(3) 0.5102(5) 0.6639(5) 0.0539(19) Uani 1.0 1 d . . .
C56 C 0.6596(4) 0.5431(5) 0.6166(6) 0.056(2) Uani 1.0 1 d . . .
C57 C 0.6601(3) 0.6193(5) 0.6171(6) 0.054(2) Uani 1.0 1 d . . .
C58 C 0.6496(4) 0.6530(6) 0.6632(7) 0.071(3) Uani 1.0 1 d . . .
C59 C 0.5743(5) 0.7102(5) 0.6540(7) 0.068(3) Uani 1.0 1 d . . .
C60 C 0.5109(6) 0.7316(4) 0.5971(8) 0.070(3) Uani 1.0 1 d . . .
C61 C 0.4646(5) 0.6960(5) 0.5899(8) 0.065(3) Uani 1.0 1 d . . .
C62 C 0.4829(6) 0.6403(5) 0.6409(8) 0.079(4) Uani 1.0 1 d . . .
C63 C 0.4423(5) 0.5815(5) 0.6035(6) 0.059(3) Uani 1.0 1 d . . .
C64 C 0.4839(5) 0.5234(5) 0.6425(6) 0.057(2) Uani 1.0 1 d . . .
C65 C 0.4649(4) 0.4672(4) 0.5911(6) 0.0494(18) Uani 1.0 1 d . . .
C66 C 0.5128(4) 0.4298(4) 0.5985(5) 0.0481(17) Uani 1.0 1 d . . .
C67 C 0.5739(4) 0.4514(4) 0.6527(5) 0.0538(19) Uani 1.0 1 d . . .
C68 C 0.6089(3) 0.4507(4) 0.6279(5) 0.0524(19) Uani 1.0 1 d . . .
C69 C 0.5813(4) 0.4299(4) 0.5465(6) 0.0490(17) Uani 1.0 1 d . . .
C70 C 0.5167(4) 0.4073(3) 0.4880(5) 0.0459(15) Uani 1.0 1 d . . .
C71 C 0.5911(4) 0.4660(4) 0.4954(6) 0.0514(19) Uani 1.0 1 d . . .
C72 C 0.6299(4) 0.5222(4) 0.5311(6) 0.0538(19) Uani 1.0 1 d . . .
C73 C 0.6107(4) 0.5821(4) 0.4772(6) 0.0523(19) Uani 1.0 1 d . . .
C74 C 0.6293(4) 0.6386(5) 0.5311(7) 0.060(3) Uani 1.0 1 d . . .
C75 C 0.5920(5) 0.6967(4) 0.4980(8) 0.068(3) Uani 1.0 1 d . . .
C76 C 0.5816(4) 0.7329(4) 0.5476(8) 0.065(3) Uani 1.0 1 d . . .
C77 C 0.5174(5) 0.7546(4) 0.4883(8) 0.062(3) Uani 1.0 1 d . . .
C78 C 0.6103(4) 0.7104(5) 0.6298(7) 0.064(3) Uani 1.0 1 d . . .
C79 C 0.7084(9) 0.5139(11) 0.8195(11) 0.074(5) Uiso 0.5000 1 d PD . .
C80 C 0.7106(10) 0.6251(9) 0.8316(8) 0.076(7) Uani 0.5000 1 d PD . .
C81 C 0.7269(12) 0.5561(11) 0.9463(14) 0.085(7) Uani 0.5000 1 d P . .
C82 C 0.7358(9) 0.6221(11) 0.9932(13) 0.068(5) Uiso 0.5000 1 d P . .
C83 C 0.7505(10) 0.6105(11) 1.0809(13) 0.067(5) Uiso 0.5000 1 d P . .
C84 C 0.8170(10) 0.5873(11) 1.1549(13) 0.069(5) Uiso 0.5000 1 d P . .
H1 H 0.7717 0.7283 0.4849 0.0458 Uiso 1.0 1 calc RD . .
H2 H 0.7131 0.2831 0.5306 0.0367 Uiso 1.0 1 calc RD . .
H3 H 0.3789 0.3126 0.5946 0.0607 Uiso 1.0 1 calc R . .
H4 H 0.4330 0.4194 0.8179 0.0336 Uiso 1.0 1 calc R . .
H5 H 0.3641 0.5088 0.7636 0.0316 Uiso 1.0 1 calc R . .
H6 H 0.4042 0.5588 0.6790 0.0321 Uiso 1.0 1 calc R . .
H7 H 0.4312 0.6145 0.8273 0.0351 Uiso 1.0 1 calc R . .
H8 H 0.5142 0.5474 0.8149 0.0360 Uiso 1.0 1 calc R . .
H9 H 0.5942 0.5595 0.9650 0.0378 Uiso 1.0 1 calc R . .
H10 H 0.5701 0.6331 0.9236 0.0378 Uiso 1.0 1 calc R . .
H11 H 0.4367 0.7162 0.8317 0.0376 Uiso 1.0 1 calc R . .
H12 H 0.4121 0.8171 0.7603 0.0356 Uiso 1.0 1 calc R . .
H13 H 0.4516 0.7618 0.6765 0.0319 Uiso 1.0 1 calc R . .
H14 H 0.5119 0.8662 0.8033 0.0350 Uiso 1.0 1 calc R . .
H15 H 0.5564 0.7318 0.8237 0.0446 Uiso 1.0 1 calc R . .
H16 H 0.5568 0.9342 0.7892 0.0367 Uiso 1.0 1 calc R . .
H17 H 0.5663 0.9861 0.6989 0.0445 Uiso 1.0 1 calc R . .
H18 H 0.5613 0.8556 0.6349 0.0369 Uiso 1.0 1 calc R . .
H19 H 0.6647 0.9481 0.7372 0.0366 Uiso 1.0 1 calc R . .
H20 H 0.6526 0.8196 0.7905 0.0424 Uiso 1.0 1 calc R . .
H21 H 0.7442 0.8510 0.9294 0.0591 Uiso 1.0 1 calc R . .
H22 H 0.7583 0.8459 0.8675 0.0591 Uiso 1.0 1 calc R . .
H23 H 0.7235 0.9442 0.7154 0.0389 Uiso 1.0 1 calc R . .
H24 H 0.7360 0.9207 0.6197 0.0374 Uiso 1.0 1 calc R . .
H25 H 0.6797 0.7916 0.5883 0.0347 Uiso 1.0 1 calc R . .
H26 H 0.8087 0.8191 0.6795 0.0341 Uiso 1.0 1 calc R . .
H27 H 0.7531 0.7707 0.7456 0.0367 Uiso 1.0 1 calc R . .
H28 H 0.8536 0.7808 0.8837 0.0413 Uiso 1.0 1 calc R . .
H29 H 0.8541 0.7254 0.8286 0.0413 Uiso 1.0 1 calc R . .
H30 H 0.8506 0.7440 0.6686 0.0374 Uiso 1.0 1 calc R . .
H31 H 0.8390 0.6555 0.5841 0.0363 Uiso 1.0 1 calc R . .
H32 H 0.7352 0.6087 0.5647 0.0325 Uiso 1.0 1 calc R . .
H33 H 0.8581 0.5459 0.6672 0.0387 Uiso 1.0 1 calc R . .
H34 H 0.8027 0.6134 0.7245 0.0428 Uiso 1.0 1 calc R . .
H35 H 0.8567 0.4458 0.6734 0.0371 Uiso 1.0 1 calc R . .
H36 H 0.7992 0.3474 0.6041 0.0383 Uiso 1.0 1 calc R . .
H37 H 0.6962 0.4008 0.5815 0.0375 Uiso 1.0 1 calc R . .
H38 H 0.7813 0.2991 0.7033 0.0406 Uiso 1.0 1 calc R . .
H39 H 0.7731 0.4356 0.7410 0.0442 Uiso 1.0 1 calc R . .
H40 H 0.7397 0.2339 0.7263 0.0454 Uiso 1.0 1 calc R . .
H41 H 0.6454 0.1810 0.6641 0.0483 Uiso 1.0 1 calc R . .
H42 H 0.5833 0.3083 0.6184 0.0440 Uiso 1.0 1 calc R . .
H43 H 0.6209 0.2179 0.7538 0.0431 Uiso 1.0 1 calc R . .
H44 H 0.6690 0.3503 0.7662 0.0465 Uiso 1.0 1 calc R . .
H45 H 0.5592 0.2160 0.7724 0.0400 Uiso 1.0 1 calc R . .
H46 H 0.4593 0.2377 0.7231 0.0384 Uiso 1.0 1 calc R . .
H47 H 0.4601 0.3634 0.6548 0.0341 Uiso 1.0 1 calc R . .
H48 H 0.4679 0.3438 0.7978 0.0352 Uiso 1.0 1 calc R . .
H49 H 0.5658 0.3888 0.8025 0.0405 Uiso 1.0 1 calc R . .
H50 H 0.6335 0.3839 0.9534 0.0514 Uiso 1.0 1 calc R . .
H51 H 0.5788 0.4375 0.9165 0.0514 Uiso 1.0 1 calc R . .

loop_
_atom_site_aniso_label
_atom_site_aniso_U_11
_atom_site_aniso_U_22
_atom_site_aniso_U_33
_atom_site_aniso_U_12
_atom_site_aniso_U_13
_atom_site_aniso_U_23
Na1 0.0396(17) 0.0349(17) 0.0277(15) 0.0000 0.0230(14) 0.0000
O1 0.0289(18) 0.031(2) 0.0276(18) -0.0006(15) 0.0215(16) -0.0005(15)
O2 0.0283(19) 0.033(2) 0.033(2) -0.0043(16) 0.0197(17) -0.0022(17)
O3 0.031(2) 0.038(3) 0.030(2) 0.0079(17) 0.0163(18) 0.0060(18)
O4 0.036(2) 0.0282(19) 0.0302(19) -0.0003(16) 0.0257(17) -0.0008(16)
O5 0.0283(18) 0.031(2) 0.0217(17) -0.0035(15) 0.0159(15) 0.0015(15)
O6 0.048(3) 0.042(3) 0.033(2) -0.0077(19) 0.027(2) -0.0053(18)
O7 0.076(4) 0.072(4) 0.037(3) -0.038(3) 0.040(3) -0.018(3)
O8 0.029(2) 0.033(3) 0.049(3) 0.0035(16) 0.0265(19) 0.0042(18)
O9 0.032(2) 0.034(2) 0.038(2) 0.0040(16) 0.0244(18) 0.0059(17)
O10 0.039(2) 0.031(2) 0.034(2) -0.0058(17) 0.0268(18) -0.0063(17)
O11 0.041(3) 0.044(3) 0.0282(19) -0.0104(18) 0.0248(18) -0.0082(18)
O12B 0.062(6) 0.115(10) 0.047(5) -0.035(6) 0.002(5) 0.036(6)
O13 0.031(2) 0.053(3) 0.050(3) 0.005(2) 0.024(2) 0.016(3)
O14 0.035(2) 0.055(3) 0.037(3) 0.001(2) 0.0244(19) 0.009(2)
O15 0.034(2) 0.034(2) 0.033(2) -0.0035(17) 0.0257(18) -0.0022(17)
O16 0.031(2) 0.059(3) 0.032(2) -0.0090(19) 0.0250(18) -0.0122(19)
O17 0.056(3) 0.082(5) 0.055(4) -0.018(3) 0.034(3) -0.005(3)
O18 0.033(2) 0.049(3) 0.041(3) 0.0108(19) 0.026(2) 0.006(2)
O19 0.0300(18) 0.037(3) 0.0279(18) 0.0010(16) 0.0212(16) 0.0020(16)
O20 0.0308(19) 0.031(2) 0.0324(19) -0.0015(16) 0.0223(17) -0.0003(16)
O21 0.0313(19) 0.039(3) 0.033(2) -0.0038(17) 0.0224(18) -0.0050(18)
O22 0.034(2) 0.047(3) 0.037(3) -0.0070(19) 0.0214(19) -0.003(2)
O23 0.034(2) 0.039(3) 0.0278(19) 0.0042(18) 0.0208(17) 0.0054(17)
O24 0.0313(19) 0.034(2) 0.0277(18) 0.0035(16) 0.0185(16) -0.0026(16)
O25 0.0291(18) 0.029(2) 0.0311(19) 0.0022(16) 0.0201(16) 0.0021(16)
O26 0.032(2) 0.033(3) 0.031(2) -0.0037(17) 0.0170(18) 0.0003(17)
O27 0.049(6) 0.066(7) 0.058(7) 0.002(5) 0.019(5) 0.015(6)
O27B 0.090(10) 0.045(7) 0.024(6) -0.026(7) 0.028(6) -0.007(5)
O28 0.038(2) 0.030(2) 0.031(2) 0.0023(16) 0.0259(18) 0.0003(16)
O29 0.0335(19) 0.038(3) 0.0262(18) 0.0021(17) 0.0201(17) 0.0001(17)
O30 0.036(2) 0.037(3) 0.040(2) 0.0071(17) 0.0301(19) 0.0073(18)
O31 0.032(2) 0.037(3) 0.030(2) 0.0046(18) 0.0152(17) 0.0002(18)
O32 0.049(5) 0.033(4) 0.045(5) 0.002(3) 0.017(4) 0.015(3)
O32B 0.098(19) 0.14(3) 0.040(11) -0.073(19) 0.015(12) -0.024(14)
O33 0.080(4) 0.045(3) 0.052(3) -0.006(3) 0.056(3) -0.002(3)
O34 0.066(4) 0.060(4) 0.051(3) -0.025(3) 0.046(3) -0.020(3)
O35 0.038(2) 0.035(3) 0.038(2) 0.0053(17) 0.0300(19) 0.0044(17)
O36 0.042(3) 0.056(3) 0.040(3) 0.022(3) 0.033(2) 0.019(2)
O37 0.060(5) 0.120(9) 0.036(4) 0.034(5) 0.036(4) 0.035(5)
O37B 0.038(10) 0.110(17) 0.027(8) -0.013(9) 0.022(8) -0.023(9)
O38 0.051(3) 0.050(3) 0.046(3) -0.005(3) 0.037(3) -0.010(3)
O39 0.031(2) 0.041(3) 0.0306(19) -0.0072(17) 0.0220(17) -0.0026(18)
O40 0.039(3) 0.046(3) 0.028(2) 0.0091(19) 0.0217(18) 0.0060(18)
O41 0.083(4) 0.058(4) 0.033(3) 0.002(3) 0.037(3) 0.002(3)
N1 0.065(9) 0.068(10) 0.029(6) 0.001(8) 0.011(6) 0.001(6)
C1 0.031(3) 0.031(3) 0.029(3) -0.003(3) 0.023(3) -0.004(3)
C2 0.024(3) 0.032(3) 0.023(3) -0.002(2) 0.015(2) -0.002(2)
C3 0.024(3) 0.036(3) 0.022(3) 0.007(2) 0.016(2) 0.004(2)
C4 0.030(3) 0.036(3) 0.028(3) -0.001(3) 0.022(3) -0.001(3)
C5 0.030(3) 0.036(3) 0.031(3) 0.001(3) 0.023(3) 0.003(3)
C6 0.028(3) 0.032(3) 0.028(3) -0.001(3) 0.015(3) 0.001(3)
C7 0.043(3) 0.025(3) 0.038(3) 0.002(3) 0.032(3) 0.003(3)
C8 0.032(3) 0.030(3) 0.037(3) 0.001(3) 0.027(3) 0.000(3)
C9 0.030(3) 0.027(3) 0.030(3) 0.005(2) 0.023(3) 0.004(2)
C10 0.030(3) 0.031(3) 0.027(3) 0.002(3) 0.019(3) -0.002(3)
C11 0.038(3) 0.040(4) 0.029(3) 0.000(3) 0.020(3) 0.006(3)
C12 0.053(5) 0.070(6) 0.038(4) -0.027(4) 0.020(4) 0.004(4)
C13 0.031(3) 0.029(3) 0.037(3) -0.005(3) 0.025(3) -0.008(3)
C14 0.032(3) 0.040(4) 0.046(4) 0.004(3) 0.029(3) 0.008(3)
C15 0.032(3) 0.037(3) 0.025(3) -0.004(3) 0.020(3) 0.001(3)
C16 0.028(3) 0.038(3) 0.026(3) -0.003(3) 0.019(3) -0.004(3)
C17 0.030(3) 0.052(4) 0.036(3) -0.002(3) 0.027(3) -0.001(3)
C18 0.036(4) 0.081(6) 0.034(3) -0.000(4) 0.025(3) 0.002(4)
C19 0.031(3) 0.036(3) 0.033(3) -0.008(3) 0.023(3) -0.008(3)
C20 0.028(3) 0.031(3) 0.039(3) 0.000(3) 0.024(3) 0.004(3)
C21 0.026(3) 0.042(3) 0.029(3) -0.005(3) 0.023(3) -0.001(3)
C22 0.028(3) 0.035(3) 0.024(3) -0.004(2) 0.018(3) -0.001(2)
C23 0.033(3) 0.034(3) 0.033(3) -0.011(3) 0.025(3) -0.009(3)
C24 0.037(3) 0.034(3) 0.034(3) -0.006(3) 0.025(3) -0.002(3)
C25 0.024(3) 0.037(3) 0.029(3) -0.001(3) 0.016(3) 0.002(3)
C26 0.024(3) 0.037(3) 0.031(3) 0.003(3) 0.019(3) 0.006(3)
C27 0.027(3) 0.030(3) 0.027(3) 0.006(2) 0.020(3) 0.001(2)
C28 0.031(3) 0.031(3) 0.029(3) 0.005(3) 0.018(3) 0.003(3)
C29 0.046(4) 0.031(3) 0.030(3) -0.004(3) 0.025(3) -0.001(3)
C30 0.067(5) 0.043(4) 0.029(4) 0.002(4) 0.017(4) 0.011(3)
C31 0.032(3) 0.034(3) 0.029(3) 0.006(3) 0.021(3) 0.004(3)
C32 0.030(3) 0.033(3) 0.039(3) 0.006(3) 0.026(3) 0.003(3)
C33 0.036(3) 0.030(3) 0.034(3) 0.008(3) 0.026(3) 0.001(3)
C34 0.033(3) 0.035(3) 0.037(3) 0.006(3) 0.024(3) 0.005(3)
C35 0.046(4) 0.035(3) 0.032(3) 0.005(3) 0.027(3) 0.006(3)
C36 0.069(5) 0.053(5) 0.029(3) -0.006(4) 0.027(4) 0.003(3)
C37 0.048(4) 0.037(4) 0.041(4) 0.020(3) 0.035(3) 0.017(3)
C38 0.065(4) 0.034(3) 0.040(4) 0.004(3) 0.043(4) 0.005(3)
C39 0.046(4) 0.038(4) 0.041(4) -0.005(3) 0.035(3) 0.001(3)
C40 0.045(4) 0.036(3) 0.040(3) 0.009(3) 0.034(3) 0.004(3)
C41 0.032(3) 0.050(4) 0.039(4) 0.007(3) 0.026(3) 0.006(3)
C42 0.039(4) 0.103(7) 0.038(4) 0.010(5) 0.026(4) -0.001(5)
C43 0.042(3) 0.033(3) 0.035(3) 0.003(3) 0.030(3) 0.002(3)
C44 0.036(3) 0.031(3) 0.031(3) -0.003(3) 0.023(3) -0.004(3)
C45 0.033(3) 0.028(3) 0.028(3) 0.000(2) 0.022(3) 0.004(2)
C46 0.030(3) 0.035(3) 0.028(3) 0.001(3) 0.021(3) 0.004(3)
C47 0.029(3) 0.037(3) 0.033(3) 0.001(3) 0.020(3) -0.001(3)
C48 0.034(3) 0.047(4) 0.042(4) 0.010(3) 0.023(3) 0.004(3)
C49 0.078(7) 0.123(11) 0.080(7) -0.040(7) 0.052(6) -0.039(7)
C50 0.166(14) 0.081(8) 0.190(15) -0.078(9) 0.153(14) -0.091(10)
C51 0.088(7) 0.086(7) 0.059(5) -0.041(6) 0.050(6) -0.054(6)
C52 0.071(6) 0.091(7) 0.053(5) -0.023(5) 0.049(5) -0.035(5)
C53 0.075(6) 0.082(6) 0.029(4) -0.021(5) 0.035(4) -0.008(4)
C54 0.063(5) 0.072(6) 0.027(4) 0.004(4) 0.024(4) 0.008(4)
C55 0.031(4) 0.067(5) 0.039(4) 0.007(4) 0.014(3) 0.003(4)
C56 0.031(4) 0.057(5) 0.077(6) 0.003(3) 0.035(4) 0.004(4)
C57 0.029(3) 0.059(5) 0.072(5) -0.018(3) 0.034(4) -0.023(4)
C58 0.039(4) 0.070(6) 0.082(6) -0.024(4) 0.032(5) -0.013(5)
C59 0.084(6) 0.041(5) 0.090(7) -0.029(5) 0.063(6) -0.037(5)
C60 0.113(8) 0.039(4) 0.114(8) -0.031(5) 0.099(7) -0.042(5)
C61 0.095(7) 0.049(5) 0.100(7) -0.006(5) 0.085(7) -0.020(5)
C62 0.138(10) 0.068(6) 0.118(9) -0.038(6) 0.122(9) -0.043(6)
C63 0.082(6) 0.063(5) 0.080(6) -0.021(5) 0.074(6) -0.019(5)
C64 0.089(6) 0.063(5) 0.066(5) 0.007(5) 0.071(5) 0.010(4)
C65 0.077(5) 0.037(4) 0.065(5) -0.014(4) 0.060(5) 0.000(3)
C66 0.068(5) 0.030(4) 0.058(4) 0.000(3) 0.048(4) 0.011(3)
C67 0.058(5) 0.050(4) 0.033(4) 0.004(4) 0.022(4) 0.014(3)
C68 0.031(3) 0.052(4) 0.048(4) 0.015(3) 0.016(3) 0.018(4)
C69 0.048(4) 0.032(4) 0.063(5) 0.020(3) 0.035(4) 0.007(3)
C70 0.058(4) 0.020(3) 0.059(4) 0.004(3) 0.039(4) -0.001(3)
C71 0.059(5) 0.038(4) 0.089(6) 0.013(3) 0.063(5) 0.002(4)
C72 0.048(4) 0.048(4) 0.084(6) 0.014(4) 0.051(5) 0.004(4)
C73 0.057(5) 0.050(4) 0.094(6) 0.009(4) 0.068(5) 0.011(4)
C74 0.051(5) 0.057(5) 0.101(7) -0.010(4) 0.062(5) -0.004(5)
C75 0.079(6) 0.035(4) 0.140(10) -0.010(4) 0.094(7) 0.006(5)
C76 0.054(5) 0.029(4) 0.137(9) -0.010(3) 0.073(6) -0.009(5)
C77 0.077(6) 0.024(4) 0.118(8) 0.001(4) 0.079(6) -0.000(4)
C78 0.062(5) 0.044(5) 0.093(7) -0.034(4) 0.055(5) -0.039(5)
C80 0.087(13) 0.055(10) 0.024(7) -0.014(9) 0.011(8) 0.011(7)
C81 0.096(15) 0.062(12) 0.067(12) 0.021(11) 0.042(11) 0.028(10)

loop_
_atom_type_symbol
_atom_type_description
_atom_type_scat_dispersion_real
_atom_type_scat_dispersion_imag
_atom_type_scat_source
C C 0.0033 0.0016
;
International Tables for Crystallography
(1992, Vol. C, Tables 4.2.6.8 and 6.1.1.4)
;
H H 0.0000 0.0000
;
International Tables for Crystallography
(1992, Vol. C, Table 6.1.1.4)
;
N N 0.0061 0.0033
;
International Tables for Crystallography
(1992, Vol. C, Tables 4.2.6.8 and 6.1.1.4)
;
O O 0.0106 0.0060
;
International Tables for Crystallography
(1992, Vol. C, Tables 4.2.6.8 and 6.1.1.4)
;
Na Na 0.0362 0.0249
;
International Tables for Crystallography
(1992, Vol. C, Tables 4.2.6.8 and 6.1.1.4)
;
Cl Cl 0.1484 0.1585
;
International Tables for Crystallography
(1992, Vol. C, Tables 4.2.6.8 and 6.1.1.4)
;

loop_
_geom_angle_atom_site_label_1
_geom_angle_atom_site_label_2
_geom_angle_atom_site_label_3
_geom_angle
_geom_angle_publ_flag
_geom_angle_site_symmetry_1
_geom_angle_site_symmetry_3
O5 Na1 O5 171.4(2) yes . 2_657
O5 Na1 O6 67.88(18) yes . .
O5 Na1 O6 119.68(19) yes . 2_657
O5 Na1 O7 84.0(3) yes . .
O5 Na1 O7 90.3(3) yes . 2_657
O5 Na1 O6 119.68(19) yes 2_657 .
O5 Na1 O6 67.88(18) yes 2_657 2_657
O5 Na1 O7 90.3(3) yes 2_657 .
O5 Na1 O7 84.0(3) yes 2_657 2_657
O6 Na1 O6 75.3(3) yes . 2_657
O6 Na1 O7 145.02(18) yes . .
O6 Na1 O7 103.3(3) yes . 2_657
O6 Na1 O7 103.3(3) yes 2_657 .
O6 Na1 O7 145.02(18) yes 2_657 2_657
O7 Na1 O7 97.1(3) yes . 2_657
C1 O1 C46 116.0(6) yes . .
C4 O4 C7 117.1(7) yes . .
Na1 O5 C1 124.2(5) yes . .
Na1 O5 C5 115.0(4) yes . .
C1 O5 C5 113.0(5) yes . .
Na1 O6 C6 114.1(4) yes . .
C10 O10 C13 117.6(6) yes . .
C7 O11 C11 116.2(6) yes . .
C16 O15 C19 117.6(5) yes . .
C13 O16 C17 114.8(5) yes . .
C22 O20 C25 116.5(5) yes . .
C19 O21 C23 113.7(4) yes . .
C28 O25 C31 115.7(6) yes . .
C25 O26 C29 112.6(4) yes . .
C34 O30 C37 117.7(6) yes . .
C31 O31 C35 115.1(5) yes . .
C40 O35 C43 116.8(5) yes . .
C37 O36 C41 114.2(5) yes . .
C43 O40 C47 114.0(5) yes . .
C79 N1 C80 100.1(16) yes . .
C79 N1 C81 129.8(19) yes . .
C80 N1 C81 128.2(19) yes . .
O1 C1 O5 112.0(6) yes . .
O1 C1 C2 109.0(6) yes . .
O5 C1 C2 109.6(5) yes . .
O2 C2 C1 110.8(5) yes . .
O2 C2 C3 111.4(5) yes . .
C1 C2 C3 112.0(6) yes . .
O3 C3 C2 111.8(6) yes . .
O3 C3 C4 108.0(5) yes . .
C2 C3 C4 110.2(5) yes . .
O4 C4 C3 108.8(5) yes . .
O4 C4 C5 110.6(6) yes . .
C3 C4 C5 108.9(5) yes . .
O5 C5 C4 108.2(6) yes . .
O5 C5 C6 105.5(5) yes . .
C4 C5 C6 114.2(6) yes . .
O6 C6 C5 109.3(6) yes . .
O4 C7 O11 112.0(6) yes . .
O4 C7 C8 108.7(6) yes . .
O11 C7 C8 110.1(5) yes . .
O8 C8 C7 110.7(5) yes . .
O8 C8 C9 112.2(6) yes . .
C7 C8 C9 111.0(6) yes . .
O9 C9 C8 111.7(6) yes . .
O9 C9 C10 108.2(5) yes . .
C8 C9 C10 110.6(6) yes . .
O10 C10 C9 108.7(6) yes . .
O10 C10 C11 110.8(6) yes . .
C9 C10 C11 109.9(5) yes . .
O11 C11 C10 111.1(7) yes . .
O11 C11 C12 106.1(7) yes . .
C10 C11 C12 112.7(6) yes . .
O12 C12 C11 113.4(11) yes . .
O12B C12 C11 112.3(8) yes . .
O10 C13 O16 111.3(5) yes . .
O10 C13 C14 109.9(5) yes . .
O16 C13 C14 110.2(7) yes . .
O13 C14 C13 111.0(8) yes . .
O13 C14 C15 110.6(6) yes . .
C13 C14 C15 111.2(6) yes . .
O14 C15 C14 110.6(6) yes . .
O14 C15 C16 109.5(7) yes . .
C14 C15 C16 108.2(6) yes . .
O15 C16 C15 108.3(5) yes . .
O15 C16 C17 110.8(5) yes . .
C15 C16 C17 109.9(7) yes . .
O16 C17 C16 109.9(6) yes . .
O16 C17 C18 104.3(6) yes . .
C16 C17 C18 112.4(8) yes . .
O17 C18 C17 113.7(7) yes . .
O15 C19 O21 112.0(6) yes . .
O15 C19 C20 109.1(5) yes . .
O21 C19 C20 111.2(7) yes . .
O18 C20 C19 111.0(7) yes . .
O18 C20 C21 110.5(4) yes . .
C19 C20 C21 110.7(6) yes . .
O19 C21 C20 108.6(6) yes . .
O19 C21 C22 111.0(7) yes . .
C20 C21 C22 110.3(5) yes . .
O20 C22 C21 106.2(4) yes . .
O20 C22 C23 110.3(6) yes . .
C21 C22 C23 110.3(7) yes . .
O21 C23 C22 108.4(6) yes . .
O21 C23 C24 106.3(5) yes . .
C22 C23 C24 114.7(7) yes . .
O22 C24 C23 109.7(6) yes . .
O20 C25 O26 112.6(7) yes . .
O20 C25 C26 108.5(5) yes . .
O26 C25 C26 110.1(5) yes . .
O23 C26 C25 109.6(5) yes . .
O23 C26 C27 108.8(4) yes . .
C25 C26 C27 110.3(7) yes . .
O24 C27 C26 110.6(7) yes . .
O24 C27 C28 110.0(5) yes . .
C26 C27 C28 109.6(4) yes . .
O25 C28 C27 106.5(4) yes . .
O25 C28 C29 111.7(8) yes . .
C27 C28 C29 109.0(5) yes . .
O26 C29 C28 109.3(8) yes . .
O26 C29 C30 106.2(5) yes . .
C28 C29 C30 113.1(6) yes . .
O27 C30 C29 112.3(11) yes . .
O27B C30 C29 115.5(9) yes . .
O25 C31 O31 112.6(7) yes . .
O25 C31 C32 107.6(4) yes . .
O31 C31 C32 111.0(6) yes . .
O28 C32 C31 108.2(5) yes . .
O28 C32 C33 111.7(5) yes . .
C31 C32 C33 111.7(8) yes . .
O29 C33 C32 108.7(7) yes . .
O29 C33 C34 111.3(6) yes . .
C32 C33 C34 110.3(5) yes . .
O30 C34 C33 106.9(5) yes . .
O30 C34 C35 110.4(8) yes . .
C33 C34 C35 111.2(6) yes . .
O31 C35 C34 109.1(8) yes . .
O31 C35 C36 105.7(6) yes . .
C34 C35 C36 114.2(7) yes . .
O32 C36 C35 110.7(9) yes . .
O32B C36 C35 104.8(13) yes . .
O30 C37 O36 111.4(6) yes . .
O30 C37 C38 108.4(5) yes . .
O36 C37 C38 110.9(8) yes . .
O33 C38 C37 109.7(9) yes . .
O33 C38 C39 111.4(6) yes . .
C37 C38 C39 112.0(7) yes . .
O34 C39 C38 109.9(7) yes . .
O34 C39 C40 108.9(8) yes . .
C38 C39 C40 108.7(5) yes . .
O35 C40 C39 106.5(5) yes . .
O35 C40 C41 111.4(6) yes . .
C39 C40 C41 109.4(8) yes . .
O36 C41 C40 106.6(6) yes . .
O36 C41 C42 106.2(6) yes . .
C40 C41 C42 113.9(9) yes . .
O37 C42 C41 116.3(10) yes . .
O37B C42 C41 116.5(16) yes . .
O35 C43 O40 110.1(5) yes . .
O35 C43 C44 109.0(5) yes . .
O40 C43 C44 111.2(8) yes . .
O38 C44 C43 111.4(8) yes . .
O38 C44 C45 110.9(5) yes . .
C43 C44 C45 109.4(5) yes . .
O39 C45 C44 111.5(5) yes . .
O39 C45 C46 107.0(7) yes . .
C44 C45 C46 109.4(5) yes . .
O1 C46 C45 107.7(5) yes . .
O1 C46 C47 111.0(5) yes . .
C45 C46 C47 110.2(7) yes . .
O40 C47 C46 110.0(5) yes . .
O40 C47 C48 106.1(5) yes . .
C46 C47 C48 113.9(8) yes . .
O41 C48 C47 108.6(6) yes . .
C50 C49 C54 114.5(14) yes . .
C50 C49 C55 117.0(16) yes . .
C50 C49 C79 102.9(11) yes . .
C54 C49 C55 108.1(10) yes . .
C54 C49 C79 105.3(15) yes . .
C55 C49 C79 108.0(14) yes . .
C49 C50 C51 115.4(14) yes . .
C49 C50 C58 114.0(15) yes . .
C49 C50 C80 101.0(10) yes . .
C51 C50 C58 97.2(10) yes . .
C51 C50 C80 109.4(17) yes . .
C58 C50 C80 120.4(15) yes . .
C50 C51 C52 122.8(11) yes . .
C50 C51 C59 112.3(15) yes . .
C52 C51 C59 117.5(10) yes . .
C51 C52 C53 119.4(12) yes . .
C51 C52 C62 121.8(11) yes . .
C53 C52 C62 106.5(9) yes . .
C52 C53 C54 119.0(12) yes . .
C52 C53 C64 106.4(8) yes . .
C54 C53 C64 121.0(9) yes . .
C49 C54 C53 127.1(11) yes . .
C49 C54 C67 106.0(12) yes . .
C53 C54 C67 119.4(8) yes . .
C49 C55 C56 126.9(11) yes . .
C49 C55 C68 106.8(11) yes . .
C56 C55 C68 119.5(9) yes . .
C55 C56 C57 118.5(11) yes . .
C55 C56 C72 121.8(8) yes . .
C57 C56 C72 107.1(9) yes . .
C56 C57 C58 119.5(12) yes . .
C56 C57 C74 105.3(9) yes . .
C58 C57 C74 121.1(9) yes . .
C50 C58 C57 121.8(10) yes . .
C50 C58 C78 110.7(14) yes . .
C57 C58 C78 121.7(12) yes . .
C51 C59 C60 120.5(14) yes . .
C51 C59 C78 107.0(11) yes . .
C60 C59 C78 121.9(13) yes . .
C59 C60 C61 121.4(10) yes . .
C59 C60 C77 118.4(16) yes . 2_656
C61 C60 C77 108.2(9) yes . 2_656
C60 C61 C62 118.4(11) yes . .
C60 C61 C75 108.0(13) yes . 2_656
C62 C61 C75 121.6(9) yes . 2_656
C52 C62 C61 120.3(15) yes . .
C52 C62 C63 109.9(9) yes . .
C61 C62 C63 118.6(9) yes . .
C62 C63 C64 106.0(9) yes . .
C62 C63 C73 120.3(10) yes . 2_656
C64 C63 C73 122.5(9) yes . 2_656
C53 C64 C63 111.2(8) yes . .
C53 C64 C65 120.7(12) yes . .
C63 C64 C65 117.1(7) yes . .
C64 C65 C66 118.0(9) yes . .
C64 C65 C71 122.2(7) yes . 2_656
C66 C65 C71 108.0(10) yes . 2_656
C65 C66 C67 120.9(8) yes . .
C65 C66 C70 107.3(7) yes . 2_656
C67 C66 C70 118.6(12) yes . 2_656
C54 C67 C66 119.9(11) yes . .
C54 C67 C68 108.1(9) yes . .
C66 C67 C68 121.7(9) yes . .
C55 C68 C67 108.6(9) yes . .
C55 C68 C69 118.7(10) yes . .
C67 C68 C69 119.8(7) yes . .
C68 C69 C70 119.5(12) yes . .
C68 C69 C71 121.7(7) yes . .
C70 C69 C71 107.2(7) yes . .
C66 C70 C69 107.7(10) yes 2_656 .
C66 C70 C70 119.7(8) yes 2_656 2_656
C69 C70 C70 120.7(9) yes . 2_656
C65 C71 C69 109.8(9) yes 2_656 .
C65 C71 C72 119.6(8) yes 2_656 .
C69 C71 C72 118.5(10) yes . .
C56 C72 C71 119.9(12) yes . .
C56 C72 C73 109.1(8) yes . .
C71 C72 C73 118.9(7) yes . .
C63 C73 C72 119.8(8) yes 2_656 .
C63 C73 C74 121.8(8) yes 2_656 .
C72 C73 C74 106.4(10) yes . .
C57 C74 C73 112.1(8) yes . .
C57 C74 C75 117.9(13) yes . .
C73 C74 C75 120.1(8) yes . .
C61 C75 C74 117.6(10) yes 2_656 .
C61 C75 C76 109.2(11) yes 2_656 .
C74 C75 C76 120.7(13) yes . .
C75 C76 C77 106.8(11) yes . .
C75 C76 C78 119.3(9) yes . .
C77 C76 C78 121.4(16) yes . .
C60 C77 C76 107.9(13) yes 2_656 .
C60 C77 C77 119.7(10) yes 2_656 2_656
C76 C77 C77 120.5(13) yes . 2_656
C58 C78 C59 110.4(12) yes . .
C58 C78 C76 119.1(14) yes . .
C59 C78 C76 118.0(9) yes . .
N1 C79 C49 107.9(16) yes . .
N1 C80 C50 110.8(13) yes . .
O42 C81 N1 119(3) yes . .
O42 C81 C82 124(3) yes . .
N1 C81 C82 116(3) yes . .
C81 C82 C83 114(2) yes . .
C82 C83 C84 114(3) yes . .
O43 C84 O44 138.5(19) yes . .
O43 C84 C83 113(3) yes . .
O44 C84 C83 105(3) yes . .
C26 O23 H1 114.597 no . .
C33 O29 H2 115.853 no . .
C45 O39 H3 87.240 no . .
O1 C1 H4 108.717 no . .
O5 C1 H4 108.724 no . .
C2 C1 H4 108.724 no . .
O2 C2 H5 107.484 no . .
C1 C2 H5 107.496 no . .
C3 C2 H5 107.494 no . .
O3 C3 H6 108.912 no . .
C2 C3 H6 108.919 no . .
C4 C3 H6 108.907 no . .
O4 C4 H7 109.498 no . .
C3 C4 H7 109.500 no . .
C5 C4 H7 109.498 no . .
O5 C5 H8 109.603 no . .
C4 C5 H8 109.599 no . .
C6 C5 H8 109.612 no . .
O6 C6 H9 109.815 no . .
O6 C6 H10 109.813 no . .
C5 C6 H9 109.811 no . .
C5 C6 H10 109.804 no . .
H9 C6 H10 108.256 no . .
O4 C7 H11 108.672 no . .
O11 C7 H11 108.670 no . .
C8 C7 H11 108.666 no . .
O8 C8 H12 107.581 no . .
C7 C8 H12 107.570 no . .
C9 C8 H12 107.570 no . .
O9 C9 H13 108.756 no . .
C8 C9 H13 108.764 no . .
C10 C9 H13 108.753 no . .
O10 C10 H14 109.146 no . .
C9 C10 H14 109.145 no . .
C11 C10 H14 109.146 no . .
O11 C11 H15 108.954 no . .
C10 C11 H15 108.953 no . .
C12 C11 H15 108.954 no . .
O10 C13 H16 108.432 no . .
O16 C13 H16 108.452 no . .
C14 C13 H16 108.445 no . .
O13 C14 H17 107.953 no . .
C13 C14 H17 107.955 no . .
C15 C14 H17 107.957 no . .
O14 C15 H18 109.483 no . .
C14 C15 H18 109.494 no . .
C16 C15 H18 109.495 no . .
O15 C16 H19 109.268 no . .
C15 C16 H19 109.265 no . .
C17 C16 H19 109.257 no . .
O16 C17 H20 110.062 no . .
C16 C17 H20 110.056 no . .
C18 C17 H20 110.053 no . .
O17 C18 H21 108.825 no . .
O17 C18 H22 108.819 no . .
C17 C18 H21 108.830 no . .
C17 C18 H22 108.829 no . .
H21 C18 H22 107.677 no . .
O15 C19 H23 108.098 no . .
O21 C19 H23 108.105 no . .
C20 C19 H23 108.090 no . .
O18 C20 H24 108.166 no . .
C19 C20 H24 108.170 no . .
C21 C20 H24 108.181 no . .
O19 C21 H25 108.967 no . .
C20 C21 H25 108.969 no . .
C22 C21 H25 108.972 no . .
O20 C22 H26 110.002 no . .
C21 C22 H26 109.990 no . .
C23 C22 H26 109.988 no . .
O21 C23 H27 109.093 no . .
C22 C23 H27 109.089 no . .
C24 C23 H27 109.091 no . .
O22 C24 H28 109.751 no . .
O22 C24 H29 109.741 no . .
C23 C24 H28 109.724 no . .
C23 C24 H29 109.735 no . .
H28 C24 H29 108.206 no . .
O20 C25 H30 108.543 no . .
O26 C25 H30 108.545 no . .
C26 C25 H30 108.554 no . .
O23 C26 H31 109.360 no . .
C25 C26 H31 109.367 no . .
C27 C26 H31 109.359 no . .
O24 C27 H32 108.865 no . .
C26 C27 H32 108.854 no . .
C28 C27 H32 108.861 no . .
O25 C28 H33 109.866 no . .
C27 C28 H33 109.866 no . .
C29 C28 H33 109.861 no . .
O26 C29 H34 109.367 no . .
C28 C29 H34 109.373 no . .
C30 C29 H34 109.375 no . .
O25 C31 H35 108.525 no . .
O31 C31 H35 108.522 no . .
C32 C31 H35 108.532 no . .
O28 C32 H36 108.378 no . .
C31 C32 H36 108.395 no . .
C33 C32 H36 108.394 no . .
O29 C33 H37 108.824 no . .
C32 C33 H37 108.827 no . .
C34 C33 H37 108.817 no . .
O30 C34 H38 109.411 no . .
C33 C34 H38 109.399 no . .
C35 C34 H38 109.401 no . .
O31 C35 H39 109.249 no . .
C34 C35 H39 109.253 no . .
C36 C35 H39 109.264 no . .
O30 C37 H40 108.654 no . .
O36 C37 H40 108.665 no . .
C38 C37 H40 108.667 no . .
O33 C38 H41 107.854 no . .
C37 C38 H41 107.853 no . .
C39 C38 H41 107.862 no . .
O34 C39 H42 109.794 no . .
C38 C39 H42 109.798 no . .
C40 C39 H42 109.787 no . .
O35 C40 H43 109.827 no . .
C39 C40 H43 109.828 no . .
C41 C40 H43 109.821 no . .
O36 C41 H44 110.003 no . .
C40 C41 H44 109.992 no . .
C42 C41 H44 109.994 no . .
O35 C43 H45 108.830 no . .
O40 C43 H45 108.833 no . .
C44 C43 H45 108.838 no . .
O38 C44 H46 108.349 no . .
C43 C44 H46 108.363 no . .
C45 C44 H46 108.341 no . .
O39 C45 H47 109.612 no . .
C44 C45 H47 109.612 no . .
C46 C45 H47 109.617 no . .
O1 C46 H48 109.306 no . .
C45 C46 H48 109.311 no . .
C47 C46 H48 109.322 no . .
O40 C47 H49 108.890 no . .
C46 C47 H49 108.908 no . .
C48 C47 H49 108.907 no . .
O41 C48 H50 109.973 no . .
O41 C48 H51 109.972 no . .
C47 C48 H50 109.966 no . .
C47 C48 H51 109.961 no . .
H50 C48 H51 108.342 no . .

loop_
_geom_bond_atom_site_label_1
_geom_bond_atom_site_label_2
_geom_bond_distance
_geom_bond_publ_flag
_geom_bond_site_symmetry_2
Na1 O5 2.494(6) yes .
Na1 O5 2.494(6) yes 2_657
Na1 O6 2.375(7) yes .
Na1 O6 2.375(7) yes 2_657
Na1 O7 2.357(7) yes .
Na1 O7 2.357(7) yes 2_657
O1 C1 1.402(11) yes .
O1 C46 1.445(8) yes .
O2 C2 1.432(6) yes .
O3 C3 1.431(7) yes .
O4 C4 1.441(9) yes .
O4 C7 1.412(9) yes .
O5 C1 1.410(6) yes .
O5 C5 1.442(9) yes .
O6 C6 1.420(12) yes .
O8 C8 1.402(6) yes .
O9 C9 1.439(7) yes .
O10 C10 1.428(12) yes .
O10 C13 1.419(8) yes .
O11 C7 1.411(7) yes .
O11 C11 1.430(13) yes .
O12 C12 1.31(3) yes .
O12B C12 1.412(14) yes .
O13 C14 1.438(8) yes .
O14 C15 1.420(10) yes .
O15 C16 1.433(11) yes .
O15 C19 1.412(10) yes .
O16 C13 1.412(7) yes .
O16 C17 1.435(12) yes .
O17 C18 1.466(12) yes .
O18 C20 1.442(6) yes .
O19 C21 1.457(10) yes .
O20 C22 1.451(8) yes .
O20 C25 1.405(10) yes .
O21 C19 1.409(6) yes .
O21 C23 1.451(8) yes .
O22 C24 1.424(11) yes .
O23 C26 1.445(7) yes .
O24 C27 1.423(9) yes .
O25 C28 1.429(9) yes .
O25 C31 1.429(8) yes .
O26 C25 1.417(7) yes .
O26 C29 1.450(9) yes .
O27 C30 1.35(2) yes .
O27B C30 1.326(18) yes .
O28 C32 1.430(9) yes .
O29 C33 1.421(7) yes .
O30 C34 1.437(12) yes .
O30 C37 1.407(9) yes .
O31 C31 1.381(9) yes .
O31 C35 1.435(13) yes .
O32 C36 1.451(13) yes .
O32B C36 1.36(4) yes .
O33 C38 1.421(13) yes .
O34 C39 1.418(9) yes .
O35 C40 1.451(11) yes .
O35 C43 1.416(12) yes .
O36 C37 1.414(12) yes .
O36 C41 1.448(12) yes .
O37 C42 1.319(16) yes .
O37B C42 1.149(19) yes .
O38 C44 1.418(10) yes .
O39 C45 1.433(8) yes .
O40 C43 1.414(9) yes .
O40 C47 1.413(9) yes .
O41 C48 1.427(14) yes .
O42 C81 1.22(3) yes .
O43 C84 1.20(4) yes .
O44 C84 1.21(5) yes .
N1 C79 1.42(3) yes .
N1 C80 1.48(3) yes .
N1 C81 1.32(4) yes .
C1 C2 1.534(7) yes .
C2 C3 1.511(9) yes .
C3 C4 1.508(7) yes .
C4 C5 1.519(8) yes .
C5 C6 1.522(7) yes .
C7 C8 1.524(8) yes .
C8 C9 1.526(13) yes .
C9 C10 1.509(7) yes .
C10 C11 1.512(9) yes .
C11 C12 1.546(9) yes .
C13 C14 1.524(12) yes .
C14 C15 1.535(14) yes .
C15 C16 1.510(7) yes .
C16 C17 1.538(11) yes .
C17 C18 1.505(8) yes .
C19 C20 1.524(12) yes .
C20 C21 1.518(10) yes .
C21 C22 1.487(7) yes .
C22 C23 1.520(12) yes .
C23 C24 1.500(7) yes .
C25 C26 1.546(10) yes .
C26 C27 1.513(9) yes .
C27 C28 1.554(8) yes .
C28 C29 1.508(11) yes .
C29 C30 1.519(9) yes .
C31 C32 1.561(8) yes .
C32 C33 1.513(13) yes .
C33 C34 1.512(10) yes .
C34 C35 1.522(8) yes .
C35 C36 1.527(11) yes .
C37 C38 1.550(9) yes .
C38 C39 1.515(14) yes .
C39 C40 1.518(13) yes .
C40 C41 1.535(9) yes .
C41 C42 1.524(13) yes .
C43 C44 1.526(9) yes .
C44 C45 1.536(9) yes .
C45 C46 1.510(9) yes .
C46 C47 1.525(9) yes .
C47 C48 1.506(11) yes .
C49 C50 1.55(2) yes .
C49 C54 1.46(2) yes .
C49 C55 1.42(3) yes .
C49 C79 1.638(18) yes .
C50 C51 1.55(3) yes .
C50 C58 1.57(3) yes .
C50 C80 1.594(17) yes .
C51 C52 1.36(2) yes .
C51 C59 1.451(16) yes .
C52 C53 1.499(16) yes .
C52 C62 1.479(16) yes .
C53 C54 1.365(18) yes .
C53 C64 1.454(14) yes .
C54 C67 1.468(13) yes .
C55 C56 1.371(18) yes .
C55 C68 1.468(12) yes .
C56 C57 1.518(13) yes .
C56 C72 1.436(16) yes .
C57 C58 1.36(2) yes .
C57 C74 1.430(17) yes .
C58 C78 1.418(14) yes .
C59 C60 1.418(16) yes .
C59 C78 1.42(3) yes .
C60 C61 1.42(3) yes .
C60 C77 1.46(2) yes 2_656
C61 C62 1.377(16) yes .
C61 C75 1.425(13) yes 2_656
C62 C63 1.457(15) yes .
C63 C64 1.459(13) yes .
C63 C73 1.315(11) yes 2_656
C64 C65 1.387(13) yes .
C65 C66 1.475(17) yes .
C65 C71 1.404(10) yes 2_656
C66 C67 1.374(12) yes .
C66 C70 1.467(14) yes 2_656
C67 C68 1.403(18) yes .
C68 C69 1.378(14) yes .
C69 C70 1.451(11) yes .
C69 C71 1.463(18) yes .
C70 C70 1.344(19) yes 2_656
C71 C72 1.394(11) yes .
C72 C73 1.473(13) yes .
C73 C74 1.422(14) yes .
C74 C75 1.405(13) yes .
C75 C76 1.45(3) yes .
C76 C77 1.436(13) yes .
C76 C78 1.396(19) yes .
C77 C77 1.37(3) yes 2_656
C81 C82 1.56(4) yes .
C82 C83 1.60(5) yes .
C83 C84 1.52(3) yes .
O23 H1 0.921 no .
O29 H2 0.923 no .
O39 H3 0.934 no .
C1 H4 1.000 no .
C2 H5 1.000 no .
C3 H6 1.000 no .
C4 H7 1.000 no .
C5 H8 1.000 no .
C6 H9 0.990 no .
C6 H10 0.990 no .
C7 H11 1.000 no .
C8 H12 1.000 no .
C9 H13 1.000 no .
C10 H14 1.000 no .
C11 H15 1.000 no .
C13 H16 1.000 no .
C14 H17 1.000 no .
C15 H18 1.000 no .
C16 H19 1.000 no .
C17 H20 1.000 no .
C18 H21 0.990 no .
C18 H22 0.990 no .
C19 H23 1.000 no .
C20 H24 1.000 no .
C21 H25 1.000 no .
C22 H26 1.000 no .
C23 H27 1.000 no .
C24 H28 0.990 no .
C24 H29 0.990 no .
C25 H30 1.000 no .
C26 H31 1.000 no .
C27 H32 1.000 no .
C28 H33 1.000 no .
C29 H34 1.000 no .
C31 H35 1.000 no .
C32 H36 1.000 no .
C33 H37 1.000 no .
C34 H38 1.000 no .
C35 H39 1.000 no .
C37 H40 1.000 no .
C38 H41 1.000 no .
C39 H42 1.000 no .
C40 H43 1.000 no .
C41 H44 1.000 no .
C43 H45 1.000 no .
C44 H46 1.000 no .
C45 H47 1.000 no .
C46 H48 1.000 no .
C47 H49 1.000 no .
C48 H50 0.990 no .
C48 H51 0.990 no .

loop_
_geom_contact_atom_site_label_1
_geom_contact_atom_site_label_2
_geom_contact_distance
_geom_contact_publ_flag
_geom_contact_site_symmetry_2
Na1 C1 3.487(8) no 2_657
Na1 C5 3.367(9) no 2_657
Na1 C6 3.227(9) no 2_657
O1 O2 2.779(6) no .
O1 O39 2.764(5) no .
O1 O41 3.558(6) no .
O1 C3 3.005(7) no .
O1 C4 3.526(8) no .
O1 C5 2.834(7) no .
O1 C48 3.024(6) no .
O2 O3 2.928(6) no .
O2 O39 3.013(8) no .
O3 O4 2.787(6) no .
O3 O8 2.910(7) no .
O3 C7 3.520(7) no .
O4 O6 3.569(7) no .
O4 O8 2.760(6) no .
O4 C6 3.004(6) no .
O4 C9 2.980(8) no .
O4 C10 3.547(8) no .
O4 C11 2.922(8) no .
O5 O41 3.419(7) no .
O5 C3 2.839(6) no .
O5 C46 3.281(9) no .
O5 C48 3.203(10) no .
O6 O11 3.507(7) no .
O6 C4 2.955(7) no .
O7 O41 2.692(11) no 2_657
O7 C1 3.261(13) no .
O7 C48 3.427(14) no 2_657
O8 O9 2.915(9) no .
O9 O10 2.792(7) no .
O9 O13 2.885(10) no .
O9 C13 3.521(8) no .
O10 O12 3.57(3) no .
O10 O13 2.817(7) no .
O10 C12 3.026(10) no .
O10 C15 2.993(11) no .
O10 C16 3.540(11) no .
O10 C17 2.893(10) no .
O11 O12 2.807(18) no .
O11 O12B 2.861(12) no .
O11 C4 3.320(8) no .
O11 C6 3.337(8) no .
O11 C9 2.835(8) no .
O12 O16 3.56(3) no .
O12 C10 2.949(17) no .
O13 O14 2.876(11) no .
O14 O15 2.803(6) no .
O14 O18 2.874(11) no .
O14 C19 3.557(8) no .
O15 O18 2.762(9) no .
O15 C18 3.024(10) no .
O15 C21 2.994(11) no .
O15 C22 3.526(11) no .
O15 C23 2.886(9) no .
O16 O17 2.826(10) no .
O16 C10 3.323(10) no .
O16 C12 3.349(14) no .
O16 C15 2.868(9) no .
O17 O21 3.562(12) no .
O17 C16 2.986(7) no .
O18 O19 2.862(9) no .
O19 O20 2.818(6) no .
O19 O23 2.894(8) no .
O19 C25 3.584(7) no .
O20 O22 3.547(6) no .
O20 O23 2.744(9) no .
O20 C24 3.030(8) no .
O20 C27 2.948(8) no .
O20 C28 3.498(8) no .
O20 C29 2.838(7) no .
O21 O22 2.792(7) no .
O21 C16 3.320(10) no .
O21 C18 3.349(14) no .
O21 C21 2.843(8) no .
O22 O26 3.474(7) no .
O22 C22 2.909(6) no .
O22 C25 3.589(9) no .
O23 O24 2.873(6) no .
O24 O25 2.814(8) no .
O24 O28 2.865(6) no .
O25 O27 3.441(10) no .
O25 O28 2.701(7) no .
O25 C30 3.014(8) no .
O25 C33 3.035(7) no .
O25 C34 3.538(9) no .
O25 C35 2.883(10) no .
O26 O27 2.859(12) no .
O26 O27B 2.873(16) no .
O26 C22 3.325(8) no .
O26 C24 3.315(11) no .
O26 C27 2.863(6) no .
O27 O31 3.284(13) no .
O27 C28 2.864(10) no .
O27 C31 3.451(11) no .
O28 O29 2.905(8) no .
O28 C28 3.554(7) no .
O29 O30 2.851(9) no .
O29 O33 2.794(11) no .
O29 C37 3.580(12) no .
O30 O33 2.734(6) no .
O30 C36 3.045(8) no .
O30 C39 3.034(11) no .
O30 C40 3.557(13) no .
O30 C41 2.880(13) no .
O31 O32 2.784(10) no .
O31 O32B 2.87(4) no .
O31 C28 3.282(8) no .
O31 C30 3.289(9) no .
O31 C33 2.862(6) no .
O32 C34 2.997(8) no .
O32B C30 3.57(4) no .
O33 O34 2.903(13) no .
O33 C34 3.535(8) no .
O34 O35 2.761(9) no .
O34 O38 3.027(13) no .
O34 C43 3.541(13) no .
O35 O37 3.590(8) no .
O35 O38 2.802(7) no .
O35 C42 3.035(7) no .
O35 C45 2.930(10) no .
O35 C46 3.457(11) no .
O35 C47 2.813(11) no .
O36 O37 2.808(15) no .
O36 O37B 2.70(3) no .
O36 C34 3.350(12) no .
O36 C36 3.422(12) no .
O36 C39 2.866(7) no .
O37 O40 3.342(12) no .
O37 C40 3.021(9) no .
O37B C40 3.598(16) no .
O38 O39 2.933(9) no .
O39 C1 3.544(8) no .
O40 O41 2.744(11) no .
O40 C40 3.270(13) no .
O40 C42 3.235(13) no .
O40 C45 2.853(6) no .
O41 C1 3.561(7) no .
O41 C46 2.908(8) no .
O42 O44 3.31(3) no .
O42 C79 2.83(4) no .
O42 C83 2.93(4) no .
O42 C84 3.31(3) no .
O44 C81 3.13(3) no .
O44 C82 2.52(3) no .
N1 C51 3.441(16) no .
N1 C54 3.146(14) no .
C1 C4 2.880(9) no .
C1 C45 3.528(11) no .
C1 C47 3.384(11) no .
C1 C48 3.430(9) no .
C2 C5 2.851(8) no .
C2 C46 3.588(10) no .
C3 C7 3.523(8) no .
C4 C8 3.572(9) no .
C5 C7 3.444(8) no .
C6 C7 3.524(8) no .
C7 C10 2.900(12) no .
C8 C11 2.869(9) no .
C9 C13 3.519(10) no .
C10 C14 3.573(13) no .
C11 C13 3.436(12) no .
C12 C13 3.515(13) no .
C13 C16 2.885(14) no .
C14 C17 2.863(8) no .
C15 C19 3.521(12) no .
C16 C20 3.561(14) no .
C17 C19 3.446(14) no .
C18 C19 3.510(14) no .
C19 C22 2.857(11) no .
C20 C23 2.875(8) no .
C21 C25 3.491(10) no .
C22 C26 3.586(11) no .
C23 C25 3.405(13) no .
C24 C25 3.488(12) no .
C25 C28 2.884(9) no .
C26 C29 2.881(11) no .
C27 C31 3.547(8) no .
C28 C32 3.580(9) no .
C29 C31 3.414(9) no .
C30 C31 3.473(10) no .
C31 C34 2.872(12) no .
C32 C35 2.880(13) no .
C33 C37 3.496(13) no .
C34 C38 3.555(12) no .
C35 C37 3.434(11) no .
C36 C37 3.540(11) no .
C37 C40 2.871(15) no .
C38 C41 2.887(12) no .
C39 C43 3.528(15) no .
C41 C43 3.453(13) no .
C42 C43 3.516(11) no .
C43 C46 2.858(11) no .
C44 C47 2.876(8) no .
C49 C52 2.98(3) no .
C49 C57 2.96(3) no .
C49 C66 3.593(15) no .
C49 C69 3.556(17) no .
C49 C81 3.59(3) no .
C50 C53 2.95(3) no .
C50 C56 2.96(3) no .
C51 C54 2.830(15) no .
C51 C57 3.55(3) no .
C51 C61 2.894(16) no .
C51 C64 3.555(17) no .
C51 C76 3.54(3) no .
C52 C58 3.54(3) no .
C52 C60 2.800(16) no .
C52 C65 3.593(13) no .
C52 C73 3.559(11) no 2_656
C52 C78 3.49(2) no .
C52 C80 3.46(3) no .
C53 C55 3.534(19) no .
C53 C66 2.823(13) no .
C53 C68 3.522(18) no .
C53 C73 3.566(11) no 2_656
C53 C79 3.50(3) no .
C54 C56 3.54(2) no .
C54 C62 3.569(17) no .
C54 C63 3.585(15) no .
C54 C65 2.865(13) no .
C54 C69 3.537(16) no .
C54 C80 3.411(19) no .
C55 C58 2.845(14) no .
C55 C66 3.554(14) no .
C55 C71 2.852(15) no .
C55 C73 3.572(16) no .
C55 C74 3.529(16) no .
C55 C80 3.523(19) no .
C56 C63 3.516(14) no 2_656
C56 C67 3.524(18) no .
C56 C69 2.806(11) no .
C56 C75 3.584(12) no .
C56 C79 3.52(3) no .
C57 C59 3.53(2) no .
C57 C63 3.521(14) no 2_656
C57 C76 2.815(11) no .
C58 C60 3.581(19) no .
C58 C72 3.559(17) no .
C58 C73 3.550(19) no .
C58 C75 2.79(2) no .
C59 C62 2.81(3) no .
C59 C75 3.557(15) no 2_656
C59 C76 3.576(12) no 2_656
C59 C77 2.813(19) no .
C59 C80 3.543(17) no .
C60 C74 3.519(14) no 2_656
C60 C76 2.83(3) no .
C60 C78 3.572(15) no 2_656
C61 C64 3.540(13) no .
C61 C73 2.780(13) no 2_656
C61 C77 3.53(3) no .
C61 C78 3.557(19) no 2_656
C62 C65 3.539(13) no .
C62 C74 2.799(13) no 2_656
C62 C76 3.55(2) no 2_656
C62 C77 3.53(3) no 2_656
C63 C71 2.801(14) no 2_656
C63 C75 2.821(15) no 2_656
C64 C67 2.834(18) no .
C64 C69 3.568(14) no 2_656
C64 C70 3.570(16) no 2_656
C64 C72 2.831(10) no 2_656
C65 C68 3.556(14) no 2_656
C65 C70 3.544(19) no .
C65 C73 2.800(11) no 2_656
C66 C68 3.566(11) no 2_656
C66 C69 2.81(2) no .
C66 C72 3.557(11) no 2_656
C67 C69 3.547(9) no 2_656
C67 C70 2.790(13) no .
C67 C71 3.533(12) no 2_656
C67 C79 3.258(17) no .
C68 C70 2.815(10) no 2_656
C68 C72 2.851(18) no .
C68 C79 3.243(19) no .
C70 C71 3.530(18) no 2_656
C70 C72 3.560(14) no .
C71 C74 3.534(12) no .
C72 C75 3.568(11) no .
C74 C77 3.549(17) no .
C74 C78 2.85(3) no .
C75 C77 3.53(3) no 2_656
C77 C78 2.863(13) no 2_656
C78 C80 3.573(17) no .
C80 C82 2.95(4) no .
C81 C84 3.32(4) no .
Cl1 O13 3.290(16) no 3_545
Cl1 O38 2.989(14) no 3_555
Cl1 C44 3.508(15) no 3_555
O1 C64 3.328(15) no .
O1 C65 3.573(15) no .
O2 O24 3.234(6) no 2_656
O2 O28 2.877(6) no 2_656
O2 C20 3.448(10) no 3_445
O3 O23 3.294(6) no 2_656
O3 O24 2.808(6) no 2_656
O4 C62 3.33(3) no .
O7 O21 3.249(6) no 3_445
O7 O22 2.782(9) no 3_445
O7 C24 3.503(9) no 3_445
O8 O19 3.376(8) no 2_656
O8 O23 2.985(5) no 2_656
O8 C32 3.203(8) no 3_455
O9 O18 3.355(8) no 2_656
O9 O19 2.851(5) no 2_656
O9 C31 3.532(11) no 3_455
O9 C32 3.516(11) no 3_455
O10 C60 3.396(15) no .
O12 O32 3.31(3) no 4_657
O12 C36 3.18(3) no 4_657
O12B O36 3.434(9) no 4_657
O12B O37B 2.76(3) no 4_657
O12B C42 3.409(14) no 4_657
O12B C82 3.40(3) no .
O12B C83 3.39(3) no .
O13 Cl1 3.290(16) no 3_455
O13 O14 3.443(10) no 2_656
O13 O18 2.938(5) no 2_656
O14 O13 3.443(10) no 2_656
O14 O14 2.791(5) no 2_656
O15 C76 3.521(9) no .
O15 C78 3.360(10) no .
O17 O42 2.72(3) no 4_657
O17 O43 3.471(15) no 4_657
O17 C48 3.509(8) no 4_657
O17 C83 3.43(3) no 4_657
O17 C84 3.36(3) no 4_657
O18 O9 3.355(8) no 2_656
O18 O13 2.938(5) no 2_656
O19 O8 3.376(8) no 2_656
O19 O9 2.851(5) no 2_656
O19 O28 2.838(8) no 4_656
O19 C32 3.208(11) no 4_656
O20 C57 3.558(12) no .
O20 C74 3.567(10) no .
O21 O7 3.249(6) no 3_555
O22 O7 2.782(9) no 3_555
O23 O3 3.294(6) no 2_656
O23 O8 2.985(5) no 2_656
O23 O29 3.056(9) no 4_656
O24 O2 3.234(6) no 2_656
O24 O3 2.808(6) no 2_656
O24 C3 3.593(5) no 2_656
O25 C56 3.376(13) no .
O25 C72 3.450(10) no .
O28 O2 2.877(6) no 2_656
O28 O19 2.838(8) no 4_646
O28 O39 3.279(5) no 2_656
O29 O23 3.056(9) no 4_646
O29 O38 3.358(6) no 2_656
O29 O39 2.787(6) no 2_656
O30 C68 3.306(10) no .
O30 C69 3.427(8) no .
O31 C8 3.512(10) no 3_545
O32 O12 3.31(3) no 4_647
O33 O34 3.463(8) no 2_656
O33 O38 2.932(9) no 2_656
O34 O33 3.463(8) no 2_656
O34 O34 2.766(9) no 2_656
O35 C66 3.288(9) no .
O35 C67 3.497(11) no .
O36 O12B 3.434(9) no 4_647
O37 O44 3.36(3) no 4_647
O37 C82 2.94(3) no 4_647
O37 C83 3.04(3) no 4_647
O37 C84 3.54(3) no 4_647
O37B O12B 2.76(3) no 4_647
O37B O42 3.56(3) no .
O37B C12 2.967(17) no 4_647
O38 Cl1 2.989(14) no 3_445
O38 O29 3.358(6) no 2_656
O38 O33 2.932(9) no 2_656
O39 O28 3.279(5) no 2_656
O39 O29 2.787(6) no 2_656
O39 C25 3.385(9) no 3_445
O42 O17 2.72(3) no 4_647
O42 O37B 3.56(3) no .
O43 O17 3.471(15) no 4_647
O44 O37 3.36(3) no 4_657
C3 O24 3.593(5) no 2_656
C3 C63 3.448(19) no .
C8 O31 3.512(10) no 3_455
C9 C61 3.423(18) no .
C12 O37B 2.967(17) no 4_657
C20 O2 3.448(10) no 3_555
C21 C75 3.567(11) no .
C21 C76 3.597(14) no .
C24 O7 3.503(9) no 3_555
C25 O39 3.385(9) no 3_555
C31 O9 3.532(11) no 3_545
C32 O8 3.203(8) no 3_545
C32 O9 3.516(11) no 3_545
C32 O19 3.208(11) no 4_646
C33 C71 3.550(11) no .
C36 O12 3.18(3) no 4_647
C42 O12B 3.409(14) no 4_647
C44 Cl1 3.508(15) no 3_445
C45 C65 3.448(13) no .
C48 O17 3.509(8) no 4_647
C56 O25 3.376(13) no .
C57 O20 3.558(12) no .
C60 O10 3.396(15) no .
C61 C9 3.423(18) no .
C62 O4 3.33(3) no .
C63 C3 3.448(19) no .
C64 O1 3.328(15) no .
C65 O1 3.573(15) no .
C65 C45 3.448(13) no .
C66 O35 3.288(9) no .
C67 O35 3.497(11) no .
C68 O30 3.306(10) no .
C69 O30 3.427(8) no .
C71 C33 3.550(11) no .
C72 O25 3.450(10) no .
C74 O20 3.567(10) no .
C75 C21 3.567(11) no .
C76 O15 3.521(9) no .
C76 C21 3.597(14) no .
C78 O15 3.360(10) no .
C82 O12B 3.40(3) no .
C82 O37 2.94(3) no 4_657
C83 O12B 3.39(3) no .
C83 O17 3.43(3) no 4_647
C83 O37 3.04(3) no 4_657
C84 O17 3.36(3) no 4_647
C84 O37 3.54(3) no 4_657
Na1 H4 3.4086 no .
Na1 H4 3.4086 no 2_657
Na1 H7 3.4444 no .
Na1 H7 3.4444 no 2_657
Na1 H9 3.3903 no .
Na1 H9 3.3903 no 2_657
O1 H3 3.5360 no .
O1 H5 3.2278 no .
O1 H6 2.7611 no .
O1 H8 2.4780 no .
O1 H47 2.5621 no .
O1 H49 2.6344 no .
O1 H51 2.7388 no .
O2 H4 2.6778 no .
O2 H6 2.6140 no .
O3 H5 2.5808 no .
O3 H7 2.5701 no .
O3 H11 3.4166 no .
O4 H6 2.5721 no .
O4 H8 2.6580 no .
O4 H10 2.7031 no .
O4 H12 3.2274 no .
O4 H13 2.7034 no .
O4 H15 2.6404 no .
O5 H5 2.6385 no .
O5 H6 3.2189 no .
O5 H7 2.5913 no .
O5 H9 2.5754 no .
O5 H10 3.2268 no .
O5 H48 3.3322 no .
O5 H51 2.4388 no .
O6 H7 2.6395 no .
O6 H7 3.4945 no 2_657
O6 H8 3.2585 no .
O6 H11 3.3859 no .
O7 H4 2.6242 no .
O7 H5 3.0863 no .
O7 H9 3.5749 no 2_657
O7 H51 3.1989 no 2_657
O8 H11 2.6382 no .
O8 H13 2.6378 no .
O9 H12 2.6206 no .
O9 H14 2.5655 no .
O9 H16 3.4342 no .
O10 H13 2.5549 no .
O10 H15 2.5906 no .
O10 H17 3.2514 no .
O10 H18 2.7115 no .
O10 H20 2.6145 no .
O11 H7 3.3452 no .
O11 H10 2.5945 no .
O11 H12 2.6304 no .
O11 H13 3.1842 no .
O11 H14 2.6753 no .
O12 H14 2.6206 no .
O12 H15 3.2138 no .
O12 H16 3.3507 no .
O12B H10 2.8070 no .
O12B H15 2.6278 no .
O13 H16 2.6616 no .
O13 H18 2.6607 no .
O14 H17 2.6073 no .
O14 H19 2.5828 no .
O14 H23 3.4706 no .
O15 H18 2.5795 no .
O15 H20 2.6408 no .
O15 H22 2.7410 no .
O15 H24 3.2348 no .
O15 H25 2.7325 no .
O15 H27 2.5577 no .
O16 H14 3.3550 no .
O16 H17 2.6267 no .
O16 H18 3.2107 no .
O16 H19 2.6599 no .
O16 H21 2.4946 no .
O16 H22 3.1866 no .
O17 H19 2.6083 no .
O17 H20 3.3385 no .
O17 H23 3.3095 no .
O18 H23 2.6819 no .
O18 H25 2.6097 no .
O19 H1 3.1173 no .
O19 H24 2.5710 no .
O19 H26 2.6086 no .
O19 H30 3.5067 no .
O20 H1 3.4134 no .
O20 H25 2.5079 no .
O20 H27 2.6231 no .
O20 H29 2.7665 no .
O20 H31 3.2483 no .
O20 H32 2.6629 no .
O20 H34 2.4867 no .
O21 H19 3.3542 no .
O21 H22 2.5961 no .
O21 H24 2.6657 no .
O21 H25 3.2042 no .
O21 H26 2.6388 no .
O21 H28 2.5320 no .
O21 H29 3.2288 no .
O22 H26 2.5806 no .
O22 H27 3.2467 no .
O22 H30 3.2391 no .
O23 H30 2.6861 no .
O23 H32 2.5627 no .
O24 H1 3.4289 no .
O24 H31 2.5886 no .
O24 H33 2.6410 no .
O24 H35 3.5307 no .
O25 H32 2.5666 no .
O25 H34 2.6249 no .
O25 H36 3.2574 no .
O25 H37 2.7987 no .
O25 H39 2.5626 no .
O26 H26 3.3819 no .
O26 H29 2.5846 no .
O26 H31 2.6781 no .
O26 H32 3.2223 no .
O26 H33 2.6318 no .
O27 H33 2.5517 no .
O27 H34 3.2228 no .
O27 H35 3.1385 no .
O27B H29 2.7142 no .
O27B H34 2.6039 no .
O28 H2 2.9496 no .
O28 H35 2.6710 no .
O28 H37 2.5812 no .
O29 H36 2.5210 no .
O29 H38 2.5899 no .
O29 H40 3.5147 no .
O30 H2 3.5106 no .
O30 H37 2.5195 no .
O30 H39 2.6138 no .
O30 H41 3.2369 no .
O30 H42 2.8072 no .
O30 H44 2.5545 no .
O31 H33 3.3179 no .
O31 H36 2.7018 no .
O31 H37 3.2472 no .
O31 H38 2.6473 no .
O32 H38 2.6410 no .
O32 H39 3.3022 no .
O32 H40 3.3678 no .
O32B H39 2.3377 no .
O33 H2 3.2323 no .
O33 H38 3.5802 no .
O33 H40 2.6816 no .
O33 H42 2.6126 no .
O34 H41 2.5357 no .
O34 H43 2.5906 no .
O34 H45 3.4547 no .
O35 H42 2.5761 no .
O35 H44 2.7008 no .
O35 H46 3.2441 no .
O35 H47 2.6555 no .
O35 H49 2.4753 no .
O36 H38 3.4069 no .
O36 H41 2.7041 no .
O36 H42 3.2363 no .
O36 H43 2.5761 no .
O37 H43 2.7660 no .
O37 H44 3.2408 no .
O37 H45 3.4204 no .
O37B H44 2.6001 no .
O38 H3 2.2686 no .
O38 H45 2.6589 no .
O38 H47 2.6328 no .
O39 H4 3.4538 no .
O39 H46 2.6161 no .
O39 H48 2.5372 no .
O40 H43 3.3178 no .
O40 H46 2.6510 no .
O40 H47 3.2204 no .
O40 H48 2.6420 no .
O40 H50 2.5229 no .
O40 H51 3.1993 no .
O41 H4 3.2056 no .
O41 H48 2.5641 no .
O41 H49 3.2415 no .
C1 H6 2.7794 no .
C1 H7 3.2012 no .
C1 H8 2.5611 no .
C1 H48 2.4248 no .
C1 H51 2.9625 no .
C2 H7 2.7068 no .
C2 H8 3.1285 no .
C3 H4 3.3672 no .
C3 H8 2.6447 no .
C3 H11 3.5250 no .
C4 H5 2.6996 no .
C4 H9 3.3939 no .
C4 H10 2.7646 no .
C4 H11 2.4281 no .
C5 H4 3.2308 no .
C5 H5 3.2309 no .
C5 H6 2.6767 no .
C5 H11 3.5353 no .
C5 H51 2.9306 no .
C6 H7 2.7547 no .
C6 H51 3.1730 no .
C7 H7 2.4437 no .
C7 H10 3.0570 no .
C7 H13 2.7452 no .
C7 H14 3.2553 no .
C7 H15 2.6530 no .
C8 H14 2.7309 no .
C8 H15 3.2271 no .
C9 H11 3.3628 no .
C9 H15 2.7061 no .
C9 H16 3.5302 no .
C10 H12 2.6976 no .
C10 H16 2.4277 no .
C11 H10 3.0445 no .
C11 H11 3.2468 no .
C11 H12 3.1983 no .
C11 H13 2.7012 no .
C11 H16 3.5095 no .
C12 H10 3.4641 no .
C12 H14 2.6971 no .
C12 H16 3.5300 no .
C13 H14 2.4378 no .
C13 H18 2.7527 no .
C13 H19 3.2172 no .
C13 H20 2.6512 no .
C14 H19 2.6785 no .
C14 H20 3.2348 no .
C15 H16 3.3746 no .
C15 H20 2.7310 no .
C15 H23 3.5299 no .
C16 H17 2.6592 no .
C16 H21 3.3723 no .
C16 H22 2.7513 no .
C16 H23 2.4214 no .
C17 H16 3.2393 no .
C17 H17 3.1927 no .
C17 H18 2.7103 no .
C17 H23 3.5195 no .
C18 H19 2.6859 no .
C18 H23 3.5235 no .
C19 H19 2.4431 no .
C19 H22 3.0502 no .
C19 H25 2.7478 no .
C19 H26 3.2051 no .
C19 H27 2.5989 no .
C20 H26 2.7070 no .
C20 H27 3.1782 no .
C21 H23 3.3479 no .
C21 H27 2.6627 no .
C21 H30 3.5116 no .
C22 H24 2.6955 no .
C22 H28 3.3830 no .
C22 H29 2.7893 no .
C22 H30 2.4120 no .
C23 H22 3.1319 no .
C23 H23 3.2397 no .
C23 H24 3.2511 no .
C23 H25 2.6804 no .
C23 H30 3.4779 no .
C24 H22 3.4500 no .
C24 H26 2.7407 no .
C24 H30 3.5194 no .
C25 H1 2.9455 no .
C25 H26 2.4509 no .
C25 H29 3.0554 no .
C25 H32 2.7376 no .
C25 H33 3.2362 no .
C25 H34 2.5734 no .
C26 H33 2.7450 no .
C26 H34 3.1802 no .
C27 H1 3.1602 no .
C27 H30 3.3611 no .
C27 H34 2.6801 no .
C27 H35 3.5615 no .
C28 H31 2.7479 no .
C28 H35 2.4081 no .
C29 H29 3.0349 no .
C29 H30 3.2378 no .
C29 H31 3.2688 no .
C29 H32 2.7059 no .
C29 H35 3.4872 no .
C30 H29 3.3398 no .
C30 H33 2.7161 no .
C30 H35 3.5117 no .
C31 H33 2.4238 no .
C31 H37 2.8109 no .
C31 H38 3.2294 no .
C31 H39 2.5962 no .
C32 H2 2.4610 no .
C32 H38 2.7400 no .
C32 H39 3.1970 no .
C33 H35 3.3833 no .
C33 H39 2.7198 no .
C33 H40 3.5293 no .
C34 H2 2.8801 no .
C34 H36 2.7467 no .
C34 H40 2.4237 no .
C35 H35 3.2212 no .
C35 H36 3.2871 no .
C35 H37 2.7419 no .
C35 H40 3.4929 no .
C36 H38 2.7263 no .
C36 H40 3.5277 no .
C37 H38 2.4480 no .
C37 H42 2.8090 no .
C37 H43 3.1599 no .
C37 H44 2.6073 no .
C38 H43 2.6748 no .
C38 H44 3.1658 no .
C39 H40 3.3812 no .
C39 H44 2.6631 no .
C39 H45 3.5439 no .
C40 H41 2.6898 no .
C40 H45 2.4400 no .
C41 H40 3.2503 no .
C41 H41 3.2855 no .
C41 H42 2.6957 no .
C41 H45 3.5523 no .
C42 H43 2.7754 no .
C42 H49 3.4233 no .
C42 H50 3.4730 no .
C43 H43 2.4592 no .
C43 H47 2.7445 no .
C43 H48 3.2086 no .
C43 H49 2.5802 no .
C44 H3 2.2535 no .
C44 H48 2.7115 no .
C44 H49 3.2028 no .
C45 H4 3.5402 no .
C45 H45 3.3611 no .
C45 H49 2.6937 no .
C46 H3 2.9946 no .
C46 H4 2.4034 no .
C46 H46 2.6983 no .
C46 H50 3.3865 no .
C46 H51 2.7653 no .
C47 H4 3.4583 no .
C47 H45 3.2165 no .
C47 H46 3.2210 no .
C47 H47 2.7230 no .
C48 H4 3.4654 no .
C48 H9 3.5001 no .
C48 H48 2.7247 no .
H1 H30 2.8946 no .
H1 H31 2.1885 no .
H1 H32 3.4479 no .
H2 H36 2.2395 no .
H2 H37 2.7491 no .
H2 H38 2.7479 no .
H3 H46 2.5478 no .
H3 H47 2.0286 no .
H3 H48 3.2396 no .
H4 H5 2.3167 no .
H4 H8 3.4819 no .
H4 H48 2.0004 no .
H4 H51 3.2147 no .
H5 H6 2.8567 no .
H5 H7 2.5470 no .
H6 H7 2.8732 no .
H6 H8 2.4705 no .
H7 H8 2.8875 no .
H7 H10 3.0541 no .
H7 H11 2.0295 no .
H8 H9 2.3592 no .
H8 H10 2.4045 no .
H8 H49 3.5703 no .
H8 H51 2.7355 no .
H9 H51 2.5560 no .
H10 H11 3.3527 no .
H10 H15 2.7004 no .
H11 H12 2.3149 no .
H11 H15 3.5578 no .
H12 H13 2.8683 no .
H12 H14 2.5517 no .
H13 H14 2.8689 no .
H13 H15 2.5513 no .
H14 H15 2.8730 no .
H14 H16 2.0210 no .
H16 H17 2.3232 no .
H16 H20 3.5567 no .
H17 H18 2.8858 no .
H17 H19 2.4815 no .
H18 H19 2.8782 no .
H18 H20 2.5652 no .
H19 H20 2.9037 no .
H19 H21 3.5876 no .
H19 H22 3.0006 no .
H19 H23 2.0208 no .
H20 H21 2.3544 no .
H20 H22 2.3523 no .
H22 H23 3.2749 no .
H22 H27 2.8762 no .
H22 H28 2.8327 no .
H23 H24 2.3063 no .
H23 H27 3.5143 no .
H24 H25 2.8688 no .
H24 H26 2.5543 no .
H25 H26 2.8614 no .
H25 H27 2.4872 no .
H26 H27 2.8886 no .
H26 H29 3.0815 no .
H26 H30 2.0234 no .
H27 H28 2.3608 no .
H27 H29 2.3449 no .
H27 H34 3.5885 no .
H29 H30 3.3039 no .
H29 H34 2.7575 no .
H30 H31 2.3588 no .
H30 H34 3.4869 no .
H31 H32 2.8739 no .
H31 H33 2.6111 no .
H32 H33 2.9105 no .
H32 H34 2.5082 no .
H33 H34 2.8803 no .
H33 H35 2.0002 no .
H35 H36 2.3396 no .
H35 H39 3.5094 no .
H36 H37 2.8626 no .
H36 H38 2.6297 no .
H37 H38 2.8726 no .
H37 H39 2.5802 no .
H38 H39 2.8859 no .
H38 H40 2.0268 no .
H40 H41 2.3250 no .
H40 H44 3.5290 no .
H41 H42 2.8701 no .
H41 H43 2.5144 no .
H42 H43 2.8919 no .
H42 H44 2.4812 no .
H43 H44 2.9058 no .
H43 H45 2.0504 no .
H44 H49 3.5944 no .
H45 H46 2.3452 no .
H45 H49 3.4832 no .
H46 H47 2.8903 no .
H46 H48 2.5407 no .
H47 H48 2.8782 no .
H47 H49 2.5458 no .
H48 H49 2.8852 no .
H48 H51 3.0360 no .
H49 H50 2.3591 no .
H49 H51 2.3622 no .
Cl1 H17 3.2726 no 3_545
Cl1 H31 3.0424 no .
Cl1 H33 3.1581 no .
Cl1 H45 3.2478 no 3_555
Cl1 H46 3.2021 no 3_555
O2 H24 2.4870 no 3_445
O2 H26 3.0262 no 3_445
O3 H1 3.4960 no 2_656
O7 H28 3.2902 no 3_445
O8 H1 2.8718 no 2_656
O8 H2 3.1160 no 3_455
O8 H36 2.2690 no 3_455
O8 H38 2.8406 no 3_455
O9 H35 2.8200 no 3_455
O9 H36 2.8468 no 3_455
O17 H50 2.7244 no 4_657
O17 H51 3.5147 no 4_657
O19 H2 3.2978 no 4_656
O19 H36 2.6183 no 4_656
O22 H4 2.6129 no 3_555
O22 H48 2.8516 no 3_555
O23 H2 2.1552 no 4_656
O23 H3 3.4112 no 3_555
O23 H36 3.3179 no 4_656
O24 H6 3.5031 no 2_656
O26 H46 3.1407 no 3_555
O28 H3 3.4185 no 2_656
O28 H24 3.2135 no 4_646
O29 H1 2.1713 no 4_646
O29 H3 2.0804 no 2_656
O29 H47 3.5873 no 2_656
O31 H12 2.6034 no 3_545
O32 H11 3.0851 no 3_545
O32 H12 3.0731 no 3_545
O37 H21 3.1218 no 4_647
O37B H21 2.8368 no 4_647
O38 H2 3.5392 no 2_656
O38 H30 3.5496 no 3_445
O38 H31 3.0907 no 3_445
O39 H1 3.4043 no 3_445
O39 H2 2.8519 no 2_656
O39 H26 2.8761 no 3_445
O39 H30 2.4198 no 3_445
O41 H28 2.8710 no 4_647
O42 H21 3.3988 no 4_647
O42 H50 3.4663 no .
O43 H17 2.9742 no 4_647
O43 H19 2.7546 no 4_647
O43 H41 2.8135 no 4_657
O43 H43 2.9750 no 4_657
O44 H17 3.4550 no 4_647
O44 H43 3.0306 no 4_657
O44 H45 3.1014 no 4_657
C2 H24 3.4842 no 3_445
C8 H35 3.5972 no 3_455
C8 H36 2.9117 no 3_455
C8 H38 3.4853 no 3_455
C9 H36 3.4158 no 3_455
C18 H50 2.9722 no 4_657
C25 H3 3.4231 no 3_555
C25 H46 3.1527 no 3_555
C26 H2 3.1271 no 4_656
C26 H3 3.5550 no 3_555
C31 H12 3.0942 no 3_545
C32 H1 3.4143 no 4_646
C32 H12 3.3412 no 3_545
C33 H1 3.2325 no 4_646
C33 H3 3.1876 no 2_656
C35 H12 3.5234 no 3_545
C42 H21 3.2265 no 4_647
C44 H30 3.1613 no 3_445
C44 H31 3.5914 no 3_445
C45 H30 3.2173 no 3_445
C51 H15 3.5934 no .
C52 H8 3.4338 no .
C52 H15 3.2960 no .
C53 H8 3.1120 no .
C53 H49 3.5780 no .
C54 H44 3.5832 no .
C54 H49 3.5364 no .
C55 H37 3.5505 no .
C55 H39 3.1180 no .
C56 H32 3.2757 no .
C56 H34 3.3931 no .
C56 H37 3.2714 no .
C56 H39 3.2598 no .
C57 H25 3.5938 no .
C57 H32 3.0078 no .
C57 H34 3.0836 no .
C58 H25 3.5543 no .
C58 H27 3.2288 no .
C59 H18 2.9117 no .
C59 H20 3.0627 no .
C60 H13 3.1287 no .
C60 H18 2.6984 no .
C61 H13 2.4596 no .
C62 H6 3.2826 no .
C62 H13 2.8486 no .
C62 H15 3.4118 no .
C63 H6 2.4910 no .
C63 H8 3.4793 no .
C64 H6 2.9397 no .
C64 H8 3.1344 no .
C64 H47 3.3052 no .
C65 H47 2.5134 no .
C66 H42 2.9996 no .
C66 H47 2.7919 no .
C66 H49 3.5419 no .
C67 H42 2.9945 no .
C67 H44 2.9113 no .
C67 H49 3.5251 no .
C68 H37 3.3828 no .
C68 H39 3.5990 no .
C68 H42 2.9028 no .
C68 H44 2.9473 no .
C69 H37 2.9155 no .
C69 H42 2.8320 no .
C70 H42 2.8324 no .
C70 H42 2.9216 no 2_656
C70 H47 3.5777 no 2_656
C71 H37 2.5996 no .
C71 H47 3.1700 no 2_656
C72 H32 3.1213 no .
C72 H37 2.8098 no .
C73 H6 3.0380 no 2_656
C73 H32 2.7655 no .
C74 H25 3.2403 no .
C74 H32 2.6857 no .
C75 H13 3.2402 no 2_656
C75 H25 2.6687 no .
C76 H18 3.3271 no .
C76 H25 2.6067 no .
C77 H18 3.1440 no .
C77 H18 2.8300 no 2_656
C78 H18 3.2476 no .
C78 H20 3.4746 no .
C78 H25 3.1039 no .
C78 H27 3.2869 no .
C79 H39 3.5561 no .
C79 H44 3.3855 no .
C83 H9 3.5306 no .
C84 H17 3.3081 no 4_647
C84 H19 3.3885 no 4_647
C84 H43 3.0072 no 4_657
H1 O3 3.4960 no 2_656
H1 O8 2.8718 no 2_656
H1 O29 2.1713 no 4_656
H1 O39 3.4043 no 3_555
H1 C32 3.4143 no 4_656
H1 C33 3.2325 no 4_656
H1 H2 1.2935 no 4_656
H1 H3 2.8464 no 3_555
H1 H36 2.8565 no 4_656
H1 H38 3.4373 no 4_656
H2 O8 3.1160 no 3_545
H2 O19 3.2978 no 4_646
H2 O23 2.1552 no 4_646
H2 O38 3.5392 no 2_656
H2 O39 2.8519 no 2_656
H2 C26 3.1271 no 4_646
H2 H1 1.2935 no 4_646
H2 H3 2.2208 no 2_656
H2 H30 3.3391 no 4_646
H2 H31 3.1096 no 4_646
H3 O23 3.4112 no 3_445
H3 O28 3.4185 no 2_656
H3 O29 2.0804 no 2_656
H3 C25 3.4231 no 3_445
H3 C26 3.5550 no 3_445
H3 C33 3.1876 no 2_656
H3 H1 2.8464 no 3_445
H3 H2 2.2208 no 2_656
H3 H26 3.4624 no 3_445
H3 H30 2.5686 no 3_445
H3 H31 3.2888 no 3_445
H3 H37 3.2720 no 2_656
H4 O22 2.6129 no 3_445
H4 H26 3.3598 no 3_445
H5 H24 3.2954 no 3_445
H6 O24 3.5031 no 2_656
H6 C62 3.2826 no .
H6 C63 2.4910 no .
H6 C64 2.9397 no .
H6 C73 3.0380 no 2_656
H8 C52 3.4338 no .
H8 C53 3.1120 no .
H8 C63 3.4793 no .
H8 C64 3.1344 no .
H9 C83 3.5306 no .
H11 O32 3.0851 no 3_455
H12 O31 2.6034 no 3_455
H12 O32 3.0731 no 3_455
H12 C31 3.0942 no 3_455
H12 C32 3.3412 no 3_455
H12 C35 3.5234 no 3_455
H12 H35 2.9243 no 3_455
H12 H36 2.7192 no 3_455
H12 H38 3.1019 no 3_455
H13 C60 3.1287 no .
H13 C61 2.4596 no .
H13 C62 2.8486 no .
H13 C75 3.2402 no 2_656
H15 C51 3.5934 no .
H15 C52 3.2960 no .
H15 C62 3.4118 no .
H17 Cl1 3.2726 no 3_455
H17 O43 2.9742 no 4_657
H17 O44 3.4550 no 4_657
H17 C84 3.3081 no 4_657
H18 C59 2.9117 no .
H18 C60 2.6984 no .
H18 C76 3.3271 no .
H18 C77 3.1440 no .
H18 C77 2.8300 no 2_656
H18 C78 3.2476 no .
H19 O43 2.7546 no 4_657
H19 C84 3.3885 no 4_657
H20 C59 3.0627 no .
H20 C78 3.4746 no .
H21 O37 3.1218 no 4_657
H21 O37B 2.8368 no 4_657
H21 O42 3.3988 no 4_657
H21 C42 3.2265 no 4_657
H21 H50 2.6915 no 4_657
H22 H50 2.9504 no 4_657
H24 O2 2.4870 no 3_555
H24 O28 3.2135 no 4_656
H24 C2 3.4842 no 3_555
H24 H5 3.2954 no 3_555
H25 C57 3.5938 no .
H25 C58 3.5543 no .
H25 C74 3.2403 no .
H25 C75 2.6687 no .
H25 C76 2.6067 no .
H25 C78 3.1039 no .
H26 O2 3.0262 no 3_555
H26 O39 2.8761 no 3_555
H26 H3 3.4624 no 3_555
H26 H4 3.3598 no 3_555
H26 H48 3.4774 no 3_555
H27 C58 3.2288 no .
H27 C78 3.2869 no .
H28 O7 3.2902 no 3_555
H28 O41 2.8710 no 4_657
H30 O38 3.5496 no 3_555
H30 O39 2.4198 no 3_555
H30 C44 3.1613 no 3_555
H30 C45 3.2173 no 3_555
H30 H2 3.3391 no 4_656
H30 H3 2.5686 no 3_555
H30 H46 2.5056 no 3_555
H30 H48 3.2282 no 3_555
H31 Cl1 3.0424 no .
H31 O38 3.0907 no 3_555
H31 C44 3.5914 no 3_555
H31 H2 3.1096 no 4_656
H31 H3 3.2888 no 3_555
H31 H46 3.1053 no 3_555
H32 C56 3.2757 no .
H32 C57 3.0078 no .
H32 C72 3.1213 no .
H32 C73 2.7655 no .
H32 C74 2.6857 no .
H33 Cl1 3.1581 no .
H34 C56 3.3931 no .
H34 C57 3.0836 no .
H35 O9 2.8200 no 3_545
H35 C8 3.5972 no 3_545
H35 H12 2.9243 no 3_545
H36 O8 2.2690 no 3_545
H36 O9 2.8468 no 3_545
H36 O19 2.6183 no 4_646
H36 O23 3.3179 no 4_646
H36 C8 2.9117 no 3_545
H36 C9 3.4158 no 3_545
H36 H1 2.8565 no 4_646
H36 H12 2.7192 no 3_545
H37 C55 3.5505 no .
H37 C56 3.2714 no .
H37 C68 3.3828 no .
H37 C69 2.9155 no .
H37 C71 2.5996 no .
H37 C72 2.8098 no .
H37 H3 3.2720 no 2_656
H38 O8 2.8406 no 3_545
H38 C8 3.4853 no 3_545
H38 H1 3.4373 no 4_646
H38 H12 3.1019 no 3_545
H39 C55 3.1180 no .
H39 C56 3.2598 no .
H39 C68 3.5990 no .
H39 C79 3.5561 no .
H41 O43 2.8135 no 4_647
H42 C66 2.9996 no .
H42 C67 2.9945 no .
H42 C68 2.9028 no .
H42 C69 2.8320 no .
H42 C70 2.8324 no .
H42 C70 2.9216 no 2_656
H43 O43 2.9750 no 4_647
H43 O44 3.0306 no 4_647
H43 C84 3.0072 no 4_647
H44 C54 3.5832 no .
H44 C67 2.9113 no .
H44 C68 2.9473 no .
H44 C79 3.3855 no .
H45 Cl1 3.2478 no 3_445
H45 O44 3.1014 no 4_647
H46 Cl1 3.2021 no 3_445
H46 O26 3.1407 no 3_445
H46 C25 3.1527 no 3_445
H46 H30 2.5056 no 3_445
H46 H31 3.1053 no 3_445
H47 O29 3.5873 no 2_656
H47 C64 3.3052 no .
H47 C65 2.5134 no .
H47 C66 2.7919 no .
H47 C70 3.5777 no 2_656
H47 C71 3.1700 no 2_656
H48 O22 2.8516 no 3_445
H48 H26 3.4774 no 3_445
H48 H30 3.2282 no 3_445
H49 C53 3.5780 no .
H49 C54 3.5364 no .
H49 C66 3.5419 no .
H49 C67 3.5251 no .
H50 O17 2.7244 no 4_647
H50 O42 3.4663 no .
H50 C18 2.9722 no 4_647
H50 H21 2.6915 no 4_647
H50 H22 2.9504 no 4_647
H51 O17 3.5147 no 4_647

loop_
_geom_hbond_atom_site_label_D
_geom_hbond_atom_site_label_H
_geom_hbond_atom_site_label_A
_geom_hbond_site_symmetry_A
_geom_hbond_distance_DA
_geom_hbond_distance_DH
_geom_hbond_distance_HA
_geom_hbond_angle_DHA
_geom_hbond_publ_flag
O39 H3 O29 2_656 2.787(6) 0.934 2.080 131.4 no
O39 H3 O38 . 2.933(9) 0.934 2.269 127.6 no

loop_
_geom_torsion_atom_site_label_1
_geom_torsion_atom_site_label_2
_geom_torsion_atom_site_label_3
_geom_torsion_atom_site_label_4
_geom_torsion
_geom_torsion_publ_flag
_geom_torsion_site_symmetry_1
_geom_torsion_site_symmetry_3
_geom_torsion_site_symmetry_4
O5 Na1 O6 C6 -22.92(19) no . . .
O6 Na1 O5 C1 -156.9(3) no . . .
O6 Na1 O5 C5 -9.9(3) no . . .
O5 Na1 O6 C6 152.5(2) no . 2_657 2_657
O6 Na1 O5 C1 -100.1(3) no 2_657 . .
O6 Na1 O5 C5 46.9(3) no 2_657 . .
O7 Na1 O5 C1 1.8(3) no . . .
O7 Na1 O5 C5 148.8(3) no . . .
O7 Na1 O5 C1 98.9(3) no 2_657 . .
O7 Na1 O5 C5 -114.1(3) no 2_657 . .
O5 Na1 O6 C6 152.5(2) no 2_657 . .
O6 Na1 O5 C1 -100.1(3) no . 2_657 2_657
O6 Na1 O5 C5 46.9(3) no . 2_657 2_657
O5 Na1 O6 C6 -22.92(19) no 2_657 2_657 2_657
O6 Na1 O5 C1 -156.9(3) no 2_657 2_657 2_657
O6 Na1 O5 C5 -9.9(3) no 2_657 2_657 2_657
O7 Na1 O5 C1 98.9(3) no . 2_657 2_657
O7 Na1 O5 C5 -114.1(3) no . 2_657 2_657
O7 Na1 O5 C1 1.8(3) no 2_657 2_657 2_657
O7 Na1 O5 C5 148.8(3) no 2_657 2_657 2_657
O6 Na1 O6 C6 -154.2(3) no . 2_657 2_657
O6 Na1 O6 C6 -154.2(3) no 2_657 . .
O7 Na1 O6 C6 -62.0(6) no . . .
O7 Na1 O6 C6 61.9(3) no 2_657 . .
O7 Na1 O6 C6 61.9(3) no . 2_657 2_657
O7 Na1 O6 C6 -62.0(6) no 2_657 2_657 2_657
C1 O1 C46 C45 132.4(5) no . . .
C1 O1 C46 C47 -106.9(6) no . . .
C46 O1 C1 O5 103.6(5) no . . .
C46 O1 C1 C2 -134.9(4) no . . .
C4 O4 C7 O11 105.9(7) no . . .
C4 O4 C7 C8 -132.2(5) no . . .
C7 O4 C4 C3 127.5(5) no . . .
C7 O4 C4 C5 -113.0(6) no . . .
Na1 O5 C1 O1 -151.3(4) no . . .
Na1 O5 C1 C2 87.6(6) no . . .
Na1 O5 C5 C4 -85.2(4) no . . .
Na1 O5 C5 C6 37.4(6) no . . .
C1 O5 C5 C4 65.4(7) no . . .
C1 O5 C5 C6 -171.9(5) no . . .
C5 O5 C1 O1 61.1(6) no . . .
C5 O5 C1 C2 -60.0(8) no . . .
Na1 O6 C6 C5 52.4(5) no . . .
C10 O10 C13 O16 107.2(7) no . . .
C10 O10 C13 C14 -130.4(5) no . . .
C13 O10 C10 C9 126.9(4) no . . .
C13 O10 C10 C11 -112.2(5) no . . .
C7 O11 C11 C10 57.6(7) no . . .
C7 O11 C11 C12 -179.6(5) no . . .
C11 O11 C7 O4 64.9(7) no . . .
C11 O11 C7 C8 -56.1(8) no . . .
C16 O15 C19 O21 106.0(6) no . . .
C16 O15 C19 C20 -130.3(5) no . . .
C19 O15 C16 C15 128.0(5) no . . .
C19 O15 C16 C17 -111.3(5) no . . .
C13 O16 C17 C16 58.9(7) no . . .
C13 O16 C17 C18 179.6(5) no . . .
C17 O16 C13 O10 64.6(9) no . . .
C17 O16 C13 C14 -57.6(7) no . . .
C22 O20 C25 O26 105.8(6) no . . .
C22 O20 C25 C26 -132.2(5) no . . .
C25 O20 C22 C21 130.9(6) no . . .
C25 O20 C22 C23 -109.5(6) no . . .
C19 O21 C23 C22 60.9(8) no . . .
C19 O21 C23 C24 -175.3(7) no . . .
C23 O21 C19 O15 64.3(9) no . . .
C23 O21 C19 C20 -58.2(8) no . . .
C28 O25 C31 O31 104.8(7) no . . .
C28 O25 C31 C32 -132.5(6) no . . .
C31 O25 C28 C27 130.8(6) no . . .
C31 O25 C28 C29 -110.3(6) no . . .
C25 O26 C29 C28 64.0(8) no . . .
C25 O26 C29 C30 -173.7(6) no . . .
C29 O26 C25 O20 60.0(8) no . . .
C29 O26 C25 C26 -61.1(9) no . . .
C34 O30 C37 O36 110.2(7) no . . .
C34 O30 C37 C38 -127.5(6) no . . .
C37 O30 C34 C33 126.9(5) no . . .
C37 O30 C34 C35 -111.9(6) no . . .
C31 O31 C35 C34 61.1(6) no . . .
C31 O31 C35 C36 -175.7(5) no . . .
C35 O31 C31 O25 63.0(7) no . . .
C35 O31 C31 C32 -57.7(8) no . . .
C40 O35 C43 O40 102.0(6) no . . .
C40 O35 C43 C44 -135.7(5) no . . .
C43 O35 C40 C39 130.3(5) no . . .
C43 O35 C40 C41 -110.5(6) no . . .
C37 O36 C41 C40 63.7(8) no . . .
C37 O36 C41 C42 -174.5(5) no . . .
C41 O36 C37 O30 63.8(8) no . . .
C41 O36 C37 C38 -57.1(7) no . . .
C43 O40 C47 C46 60.0(9) no . . .
C43 O40 C47 C48 -176.4(6) no . . .
C47 O40 C43 O35 61.4(8) no . . .
C47 O40 C43 C44 -59.5(8) no . . .
C79 N1 C80 C50 39(3) no . . .
C80 N1 C79 C49 -41(3) no . . .
C79 N1 C81 O42 16(4) no . . .
C79 N1 C81 C82 -174.4(17) no . . .
C81 N1 C79 C49 124(3) no . . .
C80 N1 C81 O42 176.5(19) no . . .
C80 N1 C81 C82 -13(4) no . . .
C81 N1 C80 C50 -126(2) no . . .
O1 C1 C2 O2 54.2(7) no . . .
O1 C1 C2 C3 -70.8(6) no . . .
O5 C1 C2 O2 177.1(6) no . . .
O5 C1 C2 C3 52.1(9) no . . .
O2 C2 C3 O3 64.0(8) no . . .
O2 C2 C3 C4 -175.8(6) no . . .
C1 C2 C3 O3 -171.3(6) no . . .
C1 C2 C3 C4 -51.2(8) no . . .
O3 C3 C4 O4 -61.4(8) no . . .
O3 C3 C4 C5 177.9(6) no . . .
C2 C3 C4 O4 176.2(6) no . . .
C2 C3 C4 C5 55.5(9) no . . .
O4 C4 C5 O5 179.3(5) no . . .
O4 C4 C5 C6 62.1(9) no . . .
C3 C4 C5 O5 -61.2(8) no . . .
C3 C4 C5 C6 -178.3(6) no . . .
O5 C5 C6 O6 -58.0(6) no . . .
C4 C5 C6 O6 60.7(8) no . . .
O4 C7 C8 O8 55.2(9) no . . .
O4 C7 C8 C9 -70.1(7) no . . .
O11 C7 C8 O8 178.2(7) no . . .
O11 C7 C8 C9 52.9(8) no . . .
O8 C8 C9 O9 61.3(6) no . . .
O8 C8 C9 C10 -178.1(4) no . . .
C7 C8 C9 O9 -174.3(4) no . . .
C7 C8 C9 C10 -53.7(6) no . . .
O9 C9 C10 O10 -62.0(7) no . . .
O9 C9 C10 C11 176.6(6) no . . .
C8 C9 C10 O10 175.4(4) no . . .
C8 C9 C10 C11 54.0(7) no . . .
O10 C10 C11 O11 -174.5(4) no . . .
O10 C10 C11 C12 66.6(8) no . . .
C9 C10 C11 O11 -54.4(8) no . . .
C9 C10 C11 C12 -173.3(7) no . . .
O11 C11 C12 O12 -62.7(9) no . . .
O11 C11 C12 O12B 64.3(10) no . . .
C10 C11 C12 O12 59.1(12) no . . .
C10 C11 C12 O12B -173.9(8) no . . .
O10 C13 C14 O13 55.7(8) no . . .
O10 C13 C14 C15 -67.9(7) no . . .
O16 C13 C14 O13 178.8(5) no . . .
O16 C13 C14 C15 55.2(6) no . . .
O13 C14 C15 O14 60.5(7) no . . .
O13 C14 C15 C16 -179.5(5) no . . .
C13 C14 C15 O14 -175.6(4) no . . .
C13 C14 C15 C16 -55.6(7) no . . .
O14 C15 C16 O15 -61.9(7) no . . .
O14 C15 C16 C17 177.0(5) no . . .
C14 C15 C16 O15 177.5(5) no . . .
C14 C15 C16 C17 56.3(7) no . . .
O15 C16 C17 O16 -177.2(4) no . . .
O15 C16 C17 C18 67.2(6) no . . .
C15 C16 C17 O16 -57.5(7) no . . .
C15 C16 C17 C18 -173.1(5) no . . .
O16 C17 C18 O17 -62.2(9) no . . .
C16 C17 C18 O17 56.8(10) no . . .
O15 C19 C20 O18 51.6(6) no . . .
O15 C19 C20 C21 -71.5(6) no . . .
O21 C19 C20 O18 175.7(5) no . . .
O21 C19 C20 C21 52.6(7) no . . .
O18 C20 C21 O19 62.3(8) no . . .
O18 C20 C21 C22 -175.8(7) no . . .
C19 C20 C21 O19 -174.3(5) no . . .
C19 C20 C21 C22 -52.4(8) no . . .
O19 C21 C22 O20 -63.7(7) no . . .
O19 C21 C22 C23 176.8(4) no . . .
C20 C21 C22 O20 175.9(7) no . . .
C20 C21 C22 C23 56.4(8) no . . .
O20 C22 C23 O21 -176.1(5) no . . .
O20 C22 C23 C24 65.3(6) no . . .
C21 C22 C23 O21 -59.0(6) no . . .
C21 C22 C23 C24 -177.7(5) no . . .
O21 C23 C24 O22 -63.9(9) no . . .
C22 C23 C24 O22 55.9(7) no . . .
O20 C25 C26 O23 52.0(8) no . . .
O20 C25 C26 C27 -67.8(6) no . . .
O26 C25 C26 O23 175.5(6) no . . .
O26 C25 C26 C27 55.7(7) no . . .
O23 C26 C27 O24 65.0(8) no . . .
O23 C26 C27 C28 -173.6(6) no . . .
C25 C26 C27 O24 -174.8(4) no . . .
C25 C26 C27 C28 -53.3(7) no . . .
O24 C27 C28 O25 -61.8(8) no . . .
O24 C27 C28 C29 177.6(6) no . . .
C26 C27 C28 O25 176.4(7) no . . .
C26 C27 C28 C29 55.8(9) no . . .
O25 C28 C29 O26 -176.7(4) no . . .
O25 C28 C29 C30 65.2(8) no . . .
C27 C28 C29 O26 -59.3(8) no . . .
C27 C28 C29 C30 -177.4(6) no . . .
O26 C29 C30 O27 -68.6(8) no . . .
O26 C29 C30 O27B 66.3(12) no . . .
C28 C29 C30 O27 51.3(9) no . . .
C28 C29 C30 O27B -173.8(8) no . . .
O25 C31 C32 O28 50.5(9) no . . .
O25 C31 C32 C33 -72.8(7) no . . .
O31 C31 C32 O28 174.1(6) no . . .
O31 C31 C32 C33 50.8(7) no . . .
O28 C32 C33 O29 67.4(6) no . . .
O28 C32 C33 C34 -170.2(5) no . . .
C31 C32 C33 O29 -171.2(4) no . . .
C31 C32 C33 C34 -48.9(6) no . . .
O29 C33 C34 O30 -65.6(8) no . . .
O29 C33 C34 C35 173.8(6) no . . .
C32 C33 C34 O30 173.7(5) no . . .
C32 C33 C34 C35 53.0(8) no . . .
O30 C34 C35 O31 -175.6(4) no . . .
O30 C34 C35 C36 66.5(7) no . . .
C33 C34 C35 O31 -57.0(7) no . . .
C33 C34 C35 C36 -175.0(7) no . . .
O31 C35 C36 O32 -59.7(8) no . . .
O31 C35 C36 O32B 81.6(9) no . . .
C34 C35 C36 O32 60.2(11) no . . .
C34 C35 C36 O32B -158.5(8) no . . .
O30 C37 C38 O33 51.6(9) no . . .
O30 C37 C38 C39 -72.7(10) no . . .
O36 C37 C38 O33 174.2(5) no . . .
O36 C37 C38 C39 50.0(7) no . . .
O33 C38 C39 O34 66.1(8) no . . .
O33 C38 C39 C40 -174.9(5) no . . .
C37 C38 C39 O34 -170.6(6) no . . .
C37 C38 C39 C40 -51.6(8) no . . .
O34 C39 C40 O35 -60.8(7) no . . .
O34 C39 C40 C41 178.6(5) no . . .
C38 C39 C40 O35 179.5(5) no . . .
C38 C39 C40 C41 59.0(7) no . . .
O35 C40 C41 O36 179.1(6) no . . .
O35 C40 C41 C42 62.4(7) no . . .
C39 C40 C41 O36 -63.4(7) no . . .
C39 C40 C41 C42 179.9(5) no . . .
O36 C41 C42 O37 -57.7(10) no . . .
O36 C41 C42 O37B 54.6(11) no . . .
C40 C41 C42 O37 59.3(10) no . . .
C40 C41 C42 O37B 171.6(8) no . . .
O35 C43 C44 O38 56.4(7) no . . .
O35 C43 C44 C45 -66.5(8) no . . .
O40 C43 C44 O38 178.0(5) no . . .
O40 C43 C44 C45 55.1(8) no . . .
O38 C44 C45 O39 64.6(9) no . . .
O38 C44 C45 C46 -177.2(6) no . . .
C43 C44 C45 O39 -172.1(7) no . . .
C43 C44 C45 C46 -53.9(9) no . . .
O39 C45 C46 O1 -62.5(7) no . . .
O39 C45 C46 C47 176.3(5) no . . .
C44 C45 C46 O1 176.5(6) no . . .
C44 C45 C46 C47 55.4(8) no . . .
O1 C46 C47 O40 -176.6(6) no . . .
O1 C46 C47 C48 64.4(8) no . . .
C45 C46 C47 O40 -57.4(8) no . . .
C45 C46 C47 C48 -176.4(5) no . . .
O40 C47 C48 O41 -62.6(8) no . . .
C46 C47 C48 O41 58.5(7) no . . .
C50 C49 C54 C53 -2.4(16) no . . .
C50 C49 C54 C67 146.7(10) no . . .
C54 C49 C50 C51 -8.8(18) no . . .
C54 C49 C50 C58 -120.1(14) no . . .
C54 C49 C50 C80 109.1(12) no . . .
C50 C49 C55 C56 4.1(13) no . . .
C50 C49 C55 C68 -146.5(9) no . . .
C55 C49 C50 C51 119.3(15) no . . .
C55 C49 C50 C58 7.9(15) no . . .
C55 C49 C50 C80 -122.8(12) no . . .
C50 C49 C79 N1 30(3) no . . .
C79 C49 C50 C51 -122.5(16) no . . .
C79 C49 C50 C58 126.1(15) no . . .
C79 C49 C50 C80 -5(2) no . . .
C54 C49 C55 C56 135.2(9) no . . .
C54 C49 C55 C68 -15.4(10) no . . .
C55 C49 C54 C53 -134.9(9) no . . .
C55 C49 C54 C67 14.2(11) no . . .
C54 C49 C79 N1 -90.7(17) no . . .
C79 C49 C54 C53 109.9(13) no . . .
C79 C49 C54 C67 -101.0(13) no . . .
C55 C49 C79 N1 154.0(15) no . . .
C79 C49 C55 C56 -111.4(13) no . . .
C79 C49 C55 C68 98.1(12) no . . .
C49 C50 C51 C52 15.3(19) no . . .
C49 C50 C51 C59 -133.9(13) no . . .
C49 C50 C58 C57 -16.8(15) no . . .
C49 C50 C58 C78 136.7(10) no . . .
C49 C50 C80 N1 -20(3) no . . .
C51 C50 C58 C57 -138.8(8) no . . .
C51 C50 C58 C78 14.7(9) no . . .
C58 C50 C51 C52 136.3(10) no . . .
C58 C50 C51 C59 -12.9(10) no . . .
C51 C50 C80 N1 101.8(17) no . . .
C80 C50 C51 C52 -97.8(14) no . . .
C80 C50 C51 C59 113.0(13) no . . .
C58 C50 C80 N1 -146.9(15) no . . .
C80 C50 C58 C57 103.6(15) no . . .
C80 C50 C58 C78 -102.9(15) no . . .
C50 C51 C52 C53 -10.0(16) no . . .
C50 C51 C52 C62 -147.2(11) no . . .
C50 C51 C59 C60 152.4(10) no . . .
C50 C51 C59 C78 7.1(11) no . . .
C52 C51 C59 C60 1.4(18) no . . .
C52 C51 C59 C78 -143.9(11) no . . .
C59 C51 C52 C53 137.7(11) no . . .
C59 C51 C52 C62 0.6(18) no . . .
C51 C52 C53 C54 -1.9(12) no . . .
C51 C52 C53 C64 -142.8(9) no . . .
C51 C52 C62 C61 -2(2) no . . .
C51 C52 C62 C63 141.5(13) no . . .
C53 C52 C62 C61 -143.6(12) no . . .
C53 C52 C62 C63 -0.4(18) no . . .
C62 C52 C53 C54 141.0(11) no . . .
C62 C52 C53 C64 0.2(15) no . . .
C52 C53 C54 C49 8.4(12) no . . .
C52 C53 C54 C67 -137.1(8) no . . .
C52 C53 C64 C63 0.1(15) no . . .
C52 C53 C64 C65 143.0(11) no . . .
C54 C53 C64 C63 -139.8(11) no . . .
C54 C53 C64 C65 3.1(17) no . . .
C64 C53 C54 C49 143.5(9) no . . .
C64 C53 C54 C67 -2.0(15) no . . .
C49 C54 C67 C66 -153.1(9) no . . .
C49 C54 C67 C68 -7.4(9) no . . .
C53 C54 C67 C66 -1.1(14) no . . .
C53 C54 C67 C68 144.6(9) no . . .
C49 C55 C56 C57 -8.4(10) no . . .
C49 C55 C56 C72 -145.2(8) no . . .
C49 C55 C68 C67 10.8(8) no . . .
C49 C55 C68 C69 152.3(8) no . . .
C56 C55 C68 C67 -142.4(8) no . . .
C56 C55 C68 C69 -0.8(12) no . . .
C68 C55 C56 C57 138.9(7) no . . .
C68 C55 C56 C72 2.1(12) no . . .
C55 C56 C57 C58 -0.9(8) no . . .
C55 C56 C57 C74 -141.4(7) no . . .
C55 C56 C72 C71 -1.9(13) no . . .
C55 C56 C72 C73 140.2(9) no . . .
C57 C56 C72 C71 -142.9(8) no . . .
C57 C56 C72 C73 -0.9(12) no . . .
C72 C56 C57 C58 141.6(8) no . . .
C72 C56 C57 C74 1.1(11) no . . .
C56 C57 C58 C50 13.5(10) no . . .
C56 C57 C58 C78 -137.2(8) no . . .
C56 C57 C74 C73 -1.0(12) no . . .
C56 C57 C74 C75 144.8(9) no . . .
C58 C57 C74 C73 -140.7(10) no . . .
C58 C57 C74 C75 5.1(14) no . . .
C74 C57 C58 C50 147.7(8) no . . .
C74 C57 C58 C78 -3.0(14) no . . .
C50 C58 C78 C59 -12.2(10) no . . .
C50 C58 C78 C76 -153.6(9) no . . .
C57 C58 C78 C59 141.4(10) no . . .
C57 C58 C78 C76 0.0(15) no . . .
C51 C59 C60 C61 -2(2) no . . .
C51 C59 C60 C77 -140.4(12) no . . 2_656
C51 C59 C78 C58 3.2(9) no . . .
C51 C59 C78 C76 145.1(7) no . . .
C60 C59 C78 C58 -141.4(8) no . . .
C60 C59 C78 C76 0.5(12) no . . .
C78 C59 C60 C61 137.8(12) no . . .
C78 C59 C60 C77 -0.3(12) no . . 2_656
C59 C60 C61 C62 1(2) no . . .
C59 C60 C61 C75 -142.2(12) no . . 2_656
C59 C60 C77 C76 143.5(8) no . 2_656 2_656
C59 C60 C77 C77 0.5(11) no . 2_656 .
C61 C60 C77 C76 0.3(13) no . 2_656 2_656
C61 C60 C77 C77 -142.7(9) no . 2_656 .
C77 C60 C61 C62 142.9(11) no 2_656 . .
C77 C60 C61 C75 -0.3(13) no 2_656 . 2_656
C60 C61 C62 C52 1(2) no . . .
C60 C61 C62 C63 -139.3(14) no . . .
C60 C61 C75 C74 142.7(13) no . 2_656 2_656
C60 C61 C75 C76 0.2(13) no . 2_656 2_656
C62 C61 C75 C74 1(3) no . 2_656 2_656
C62 C61 C75 C76 -141.6(16) no . 2_656 2_656
C75 C61 C62 C52 138.9(15) no 2_656 . .
C75 C61 C62 C63 -1(3) no 2_656 . .
C52 C62 C63 C64 0.4(18) no . . .
C52 C62 C63 C73 -144.1(13) no . . 2_656
C61 C62 C63 C64 144.3(16) no . . .
C61 C62 C63 C73 -0(3) no . . 2_656
C62 C63 C64 C53 -0.3(17) no . . .
C62 C63 C64 C65 -144.7(13) no . . .
C62 C63 C73 C72 139.3(14) no . 2_656 2_656
C62 C63 C73 C74 2(3) no . 2_656 2_656
C64 C63 C73 C72 1(3) no . 2_656 2_656
C64 C63 C73 C74 -136.8(13) no . 2_656 2_656
C73 C63 C64 C53 143.3(13) no 2_656 . .
C73 C63 C64 C65 -1(3) no 2_656 . .
C53 C64 C65 C66 -1.0(16) no . . .
C53 C64 C65 C71 -139.4(11) no . . 2_656
C63 C64 C65 C66 139.8(12) no . . .
C63 C64 C65 C71 1(2) no . . 2_656
C64 C65 C66 C67 -2.1(15) no . . .
C64 C65 C66 C70 -142.5(9) no . . 2_656
C64 C65 C71 C69 140.6(13) no . 2_656 2_656
C64 C65 C71 C72 -1(2) no . 2_656 2_656
C66 C65 C71 C69 -1.3(11) no . 2_656 2_656
C66 C65 C71 C72 -143.3(10) no . 2_656 2_656
C71 C65 C66 C67 141.7(9) no 2_656 . .
C71 C65 C66 C70 1.2(10) no 2_656 . 2_656
C65 C66 C67 C54 3.1(15) no . . .
C65 C66 C67 C68 -137.8(10) no . . .
C65 C66 C70 C69 -0.7(10) no . 2_656 2_656
C65 C66 C70 C70 142.4(7) no . 2_656 .
C67 C66 C70 C69 -142.2(7) no . 2_656 2_656
C67 C66 C70 C70 0.9(9) no . 2_656 .
C70 C66 C67 C54 139.3(8) no 2_656 . .
C70 C66 C67 C68 -1.6(10) no 2_656 . .
C54 C67 C68 C55 -1.8(7) no . . .
C54 C67 C68 C69 -142.9(6) no . . .
C66 C67 C68 C55 143.1(7) no . . .
C66 C67 C68 C69 2.0(12) no . . .
C55 C68 C69 C70 -138.8(8) no . . .
C55 C68 C69 C71 -0.5(12) no . . .
C67 C68 C69 C70 -1.6(11) no . . .
C67 C68 C69 C71 136.7(8) no . . .
C68 C69 C70 C66 143.5(7) no . . 2_656
C68 C69 C70 C70 0.9(10) no . . 2_656
C68 C69 C71 C65 -141.7(8) no . . 2_656
C68 C69 C71 C72 0.7(13) no . . .
C70 C69 C71 C65 0.9(10) no . . 2_656
C70 C69 C71 C72 143.3(7) no . . .
C71 C69 C70 C66 -0.1(9) no . . 2_656
C71 C69 C70 C70 -142.7(7) no . . 2_656
C66 C70 C70 C66 -138.8(6) no 2_656 2_656 .
C66 C70 C70 C69 -0.5(9) no 2_656 2_656 2_656
C69 C70 C70 C66 -0.5(9) no . 2_656 .
C69 C70 C70 C69 137.7(6) no . 2_656 2_656
C65 C71 C72 C56 139.2(11) no 2_656 . .
C65 C71 C72 C73 1(2) no 2_656 . .
C69 C71 C72 C56 0.5(13) no . . .
C69 C71 C72 C73 -137.9(10) no . . .
C56 C72 C73 C63 -143.0(11) no . . 2_656
C56 C72 C73 C74 0.2(12) no . . .
C71 C72 C73 C63 -0(2) no . . 2_656
C71 C72 C73 C74 142.7(12) no . . .
C63 C73 C74 C57 142.8(13) no 2_656 . .
C63 C73 C74 C75 -2(3) no 2_656 . .
C72 C73 C74 C57 0.5(13) no . . .
C72 C73 C74 C75 -144.4(11) no . . .
C57 C74 C75 C61 -142.2(12) no . . 2_656
C57 C74 C75 C76 -4.2(15) no . . .
C73 C74 C75 C61 1(3) no . . 2_656
C73 C74 C75 C76 138.8(12) no . . .
C61 C75 C76 C77 -0.0(13) no 2_656 . .
C61 C75 C76 C78 142.5(9) no 2_656 . .
C74 C75 C76 C77 -141.2(9) no . . .
C74 C75 C76 C78 1.4(15) no . . .
C75 C76 C77 C60 -0.2(12) no . . 2_656
C75 C76 C77 C77 142.5(9) no . . 2_656
C75 C76 C78 C58 0.8(14) no . . .
C75 C76 C78 C59 -137.7(10) no . . .
C77 C76 C78 C58 137.8(9) no . . .
C77 C76 C78 C59 -0.7(11) no . . .
C78 C76 C77 C60 -141.7(9) no . . 2_656
C78 C76 C77 C77 0.9(11) no . . 2_656
C60 C77 C77 C60 137.6(7) no 2_656 2_656 .
C60 C77 C77 C76 -0.7(11) no 2_656 2_656 2_656
C76 C77 C77 C60 -0.7(10) no . 2_656 .
C76 C77 C77 C76 -139.1(7) no . 2_656 2_656
O42 C81 C82 C83 -3(4) no . . .
N1 C81 C82 C83 -172.6(18) no . . .
C81 C82 C83 C84 75(3) no . . .
C82 C83 C84 O43 177.8(16) no . . .
C82 C83 C84 O44 15(3) no . . .

loop_
_platon_squeeze_void_nr
_platon_squeeze_void_average_x
_platon_squeeze_void_average_y
_platon_squeeze_void_average_z
_platon_squeeze_void_volume
_platon_squeeze_void_count_electrons
_platon_squeeze_void_content
1 0.500 0.073 0.000 368 67 ' '
2 0.500 0.093 0.500 291 70 ' '
3 0.000 0.081 0.500 24 0 ' '
4 0.000 0.573 0.000 368 67 ' '
5 0.000 0.593 0.500 291 70 ' '
6 0.500 0.581 0.500 24 0 ' '
